data_7019209
loop_
_publ_author_name
'Piszczek, P.'
'Radtke, A.'
'Muzio\/l, T'
'Richert, M.'
'Chojnacki, J.'

_publ_section_title
;
 The conversion of multinuclear \m-oxo titanium(iv) species in the
 reaction of Ti(O(i)Bu)(4) with branched organic acids; results of
 structural and spectroscopic studies.
;
_journal_issue 27
_journal_name_full 'Dalton transactions (Cambridge, England : 2003)'
_journal_page_first 8261
_journal_page_last 8269
_journal_paper_doi 10.1039/c2dt12338j
_journal_volume 41
_journal_year 2012
_chemical_absolute_configuration ad
_chemical_formula_sum 'C64 H126 O27 Ti6'
_chemical_formula_weight 1615.05
_space_group_IT_number 5
_symmetry_cell_setting monoclinic
_symmetry_Int_Tables_number 5
_symmetry_space_group_name_Hall 'C 2y'
_symmetry_space_group_name_H-M 'C 1 2 1'
_atom_sites_solution_hydrogens geom
_atom_sites_solution_primary direct
_atom_sites_solution_secondary difmap
_audit_creation_method SHELXL-97
_cell_angle_alpha 90.00
_cell_angle_beta 116.13(3)
_cell_angle_gamma 90.00
_cell_formula_units_Z 4
_cell_length_a 25.421(5)
_cell_length_b 14.310(3)
_cell_length_c 27.301(6)
_cell_measurement_reflns_used 21148
_cell_measurement_temperature 293(2)
_cell_measurement_theta_max 22.937
_cell_measurement_theta_min 2.07
_cell_volume 8916(4)
_computing_data_collection 'CrysAlis CCD'
_computing_data_reduction 'CrysAlis RED 171'
_computing_structure_refinement 'SHELXL-97 (Sheldrick, 1997)'
_computing_structure_solution 'SHELXS-97 (Sheldrick, 1990)'
_diffrn_ambient_temperature 293(2)
_diffrn_measured_fraction_theta_full 0.998
_diffrn_measured_fraction_theta_max 0.998
_diffrn_measurement_device_type 'Oxford Sapphire CCD diffractometer'
_diffrn_measurement_method 'omega - 2theta'
_diffrn_radiation_monochromator graphite
_diffrn_radiation_probe x-ray
_diffrn_radiation_type MoK\a
_diffrn_radiation_wavelength 0.71073
_diffrn_reflns_av_R_equivalents 0.0934
_diffrn_reflns_av_sigmaI/netI 0.1022
_diffrn_reflns_limit_h_max 22
_diffrn_reflns_limit_h_min -25
_diffrn_reflns_limit_k_max 14
_diffrn_reflns_limit_k_min -13
_diffrn_reflns_limit_l_max 27
_diffrn_reflns_limit_l_min -26
_diffrn_reflns_number 19704
_diffrn_reflns_theta_full 20.82
_diffrn_reflns_theta_max 20.82
_diffrn_reflns_theta_min 2.07
_diffrn_source 'fine-focus sealed tube'
_exptl_absorpt_coefficient_mu 0.577
_exptl_absorpt_correction_T_max 0.9499
_exptl_absorpt_correction_T_min 0.8415
_exptl_absorpt_correction_type numerical
_exptl_absorpt_process_details 'CrysAlis CCD, Oxford 2001'
_exptl_crystal_colour colourless
_exptl_crystal_density_diffrn 1.203
_exptl_crystal_density_method 'not measured'
_exptl_crystal_description irregular
_exptl_crystal_F_000 3432
_exptl_crystal_size_max 0.31
_exptl_crystal_size_mid 0.16
_exptl_crystal_size_min 0.09
_refine_diff_density_max 0.687
_refine_diff_density_min -0.569
_refine_diff_density_rms 0.122
_refine_ls_abs_structure_details 'Flack H D (1983), Acta Cryst. A39, 876-881'
_refine_ls_abs_structure_Flack 0.13(7)
_refine_ls_extinction_method none
_refine_ls_goodness_of_fit_ref 1.032
_refine_ls_hydrogen_treatment constr
_refine_ls_matrix_type full
_refine_ls_number_parameters 974
_refine_ls_number_reflns 8598
_refine_ls_number_restraints 270
_refine_ls_restrained_S_all 1.035
_refine_ls_R_factor_all 0.1234
_refine_ls_R_factor_gt 0.0960
_refine_ls_shift/su_max 0.027
_refine_ls_shift/su_mean 0.003
_refine_ls_structure_factor_coef Fsqd
_refine_ls_weighting_details 'calc w=1/[\s^2^(Fo^2^)+(0.2000P)^2^+0.0000P] where P=(Fo^2^+2Fc^2^)/3'
_refine_ls_weighting_scheme calc
_refine_ls_wR_factor_gt 0.2491
_refine_ls_wR_factor_ref 0.2746
_reflns_number_gt 6151
_reflns_number_total 8598
_reflns_threshold_expression >2sigma(I)
_cod_data_source_file c2dt12338j.txt
_cod_data_source_block structure3
_cod_original_cell_volume 8917(3)
_cod_original_sg_symbol_H-M 'C 2'
_cod_database_code 7019209

loop_
_symmetry_equiv_pos_as_xyz
'x, y, z'
'-x, y, -z'
'x+1/2, y+1/2, z'
'-x+1/2, y+1/2, -z'

loop_
_atom_site_label
_atom_site_type_symbol
_atom_site_fract_x
_atom_site_fract_y
_atom_site_fract_z
_atom_site_U_iso_or_equiv
_atom_site_adp_type
_atom_site_occupancy
_atom_site_symmetry_multiplicity
_atom_site_calc_flag
_atom_site_refinement_flags
_atom_site_disorder_assembly
_atom_site_disorder_group
Ti1 Ti 0.96128(12) 0.5384(2) 0.69366(11) 0.0589(8) Uani 1 1 d . . .
Ti2 Ti 0.83802(12) 0.3972(2) 0.64145(12) 0.0595(8) Uani 1 1 d . . .
Ti3 Ti 1.18421(12) 0.5354(3) 0.86604(11) 0.0638(8) Uani 1 1 d . . .
Ti4 Ti 0.95568(13) 0.3043(2) 0.72470(11) 0.0573(8) Uani 1 1 d D . .
Ti5 Ti 1.05716(12) 0.6143(2) 0.81696(12) 0.0622(8) Uani 1 1 d . . .
Ti6 Ti 1.08045(12) 0.4166(2) 0.75485(13) 0.0617(8) Uani 1 1 d . . .
O1 O 0.9203(4) 0.4296(7) 0.6896(4) 0.050(2) Uani 1 1 d . . .
O2 O 1.1048(4) 0.5053(7) 0.8090(4) 0.053(3) Uani 1 1 d . . .
O3 O 0.9892(4) 0.5670(7) 0.7674(4) 0.054(3) Uani 1 1 d . . .
O4 O 1.0250(4) 0.3516(7) 0.7678(5) 0.065(3) Uani 1 1 d . . .
O5 O 1.0276(4) 0.4895(7) 0.6991(4) 0.055(3) Uani 1 1 d . . .
O91 O 0.9643(6) 0.1877(9) 0.7497(5) 0.086(4) Uani 1 1 d D B .
C92 C 0.9969(12) 0.1341(18) 0.7921(13) 0.23(2) Uani 1 1 d D . .
H92A H 0.9710 0.1233 0.8091 0.273 Uiso 0.50 1 calc PR A 1
H92B H 1.0261 0.1776 0.8161 0.273 Uiso 0.50 1 calc PR A 1
H92C H 1.0323 0.1206 0.7883 0.273 Uiso 0.50 1 calc PR A 2
H92D H 0.9759 0.0753 0.7863 0.273 Uiso 0.50 1 calc PR A 2
C93 C 1.031(4) 0.043(5) 0.803(4) 0.30(5) Uani 0.50 1 d PDU B 1
C94 C 1.017(5) 0.158(6) 0.8524(15) 0.31(5) Uani 0.50 1 d PDU B 2
O101 O 1.0313(5) 0.7094(9) 0.8412(5) 0.079(3) Uani 1 1 d D D .
C102 C 0.9798(11) 0.758(3) 0.8297(13) 0.181(16) Uani 1 1 d D . .
H10B H 0.9469 0.7216 0.8040 0.218 Uiso 1 1 calc R C 1
H10A H 0.9804 0.8166 0.8125 0.218 Uiso 1 1 calc R C 1
C103 C 0.971(3) 0.775(4) 0.878(2) 0.17(3) Uiso 0.60 1 d PD D 1
H103 H 0.9314 0.7973 0.8672 0.207 Uiso 0.60 1 calc PR D 1
C104 C 0.982(4) 0.687(5) 0.910(2) 0.25(4) Uiso 0.60 1 d PD D 1
H10C H 1.0200 0.6896 0.9404 0.375 Uiso 0.60 1 calc PR D 1
H10D H 0.9812 0.6350 0.8868 0.375 Uiso 0.60 1 calc PR D 1
H10E H 0.9526 0.6789 0.9219 0.375 Uiso 0.60 1 calc PR D 1
C105 C 1.013(3) 0.847(4) 0.910(2) 0.18(2) Uiso 0.60 1 d PD D 1
H10F H 1.0336 0.8703 0.8895 0.267 Uiso 0.60 1 calc PR D 1
H10G H 1.0414 0.8205 0.9434 0.267 Uiso 0.60 1 calc PR D 1
H10H H 0.9931 0.8975 0.9171 0.267 Uiso 0.60 1 calc PR D 1
C106 C 0.9844(18) 0.740(3) 0.8845(15) 0.057(11) Uiso 0.40 1 d PD D 2
O111 O 0.7659(5) 0.3586(9) 0.5980(5) 0.083(4) Uani 1 1 d D . .
C112 C 0.7136(15) 0.330(4) 0.561(2) 0.33(3) Uani 1 1 d DU . .
H11A H 0.7074 0.2680 0.5721 0.392 Uiso 1 1 calc R . .
H11B H 0.7158 0.3234 0.5269 0.392 Uiso 1 1 calc R . .
C113 C 0.6614(10) 0.385(3) 0.5507(15) 0.21(2) Uani 1 1 d D . .
H113 H 0.6781 0.4466 0.5508 0.252 Uiso 1 1 calc R . .
C114 C 0.661(2) 0.391(4) 0.605(2) 0.35(5) Uani 1 1 d D . .
H11C H 0.6981 0.4149 0.6315 0.418 Uiso 1 1 calc R . .
H11D H 0.6543 0.3307 0.6161 0.418 Uiso 1 1 calc R . .
H11E H 0.6304 0.4332 0.6028 0.418 Uiso 1 1 calc R . .
C115 C 0.609(2) 0.392(5) 0.495(2) 0.38(4) Uani 1 1 d DU . .
H11F H 0.6134 0.3482 0.4702 0.456 Uiso 1 1 calc R . .
H11G H 0.6064 0.4541 0.4807 0.456 Uiso 1 1 calc R . .
H11H H 0.5736 0.3777 0.4980 0.456 Uiso 1 1 calc R . .
O121 O 0.8712(4) 0.2728(7) 0.6605(4) 0.056(3) Uani 1 1 d . . .
C122 C 0.8440(8) 0.1865(13) 0.6525(8) 0.077(5) Uani 1 1 d . . .
H12A H 0.8020 0.1963 0.6364 0.092 Uiso 1 1 calc R . .
H12B H 0.8555 0.1573 0.6878 0.092 Uiso 1 1 calc R . .
C123 C 0.8574(8) 0.1192(14) 0.6165(9) 0.086(6) Uani 1 1 d . . .
H12C H 0.9003 0.1166 0.6320 0.103 Uiso 1 1 calc R . .
C124 C 0.8378(14) 0.1563(19) 0.5613(9) 0.143(11) Uani 1 1 d . . .
H12D H 0.8194 0.2159 0.5586 0.172 Uiso 1 1 calc R . .
H12E H 0.8102 0.1138 0.5355 0.172 Uiso 1 1 calc R . .
H12F H 0.8709 0.1634 0.5534 0.172 Uiso 1 1 calc R . .
C125 C 0.8382(12) 0.0214(19) 0.6230(10) 0.129(9) Uani 1 1 d . . .
H12G H 0.8626 -0.0238 0.6168 0.154 Uiso 1 1 calc R . .
H12H H 0.7981 0.0120 0.5969 0.154 Uiso 1 1 calc R . .
H12I H 0.8416 0.0140 0.6592 0.154 Uiso 1 1 calc R . .
O131 O 1.2567(6) 0.5646(10) 0.9177(5) 0.092(4) Uani 1 1 d D F .
C132 C 1.3104(12) 0.598(4) 0.955(2) 0.45(6) Uani 1 1 d D . .
H13A H 1.3235 0.5640 0.9886 0.538 Uiso 0.50 1 calc PR E 1
H13B H 1.3068 0.6636 0.9620 0.538 Uiso 0.50 1 calc PR E 1
H13I H 1.3122 0.6008 0.9908 0.538 Uiso 0.50 1 calc PR E 2
H13J H 1.3166 0.6607 0.9444 0.538 Uiso 0.50 1 calc PR E 2
C133 C 1.354(2) 0.588(4) 0.932(2) 0.110(15) Uiso 0.50 1 d PD F 1
C134 C 1.415(3) 0.596(6) 0.979(3) 0.20(3) Uiso 0.50 1 d P F 1
H13C H 1.4206 0.5457 1.0049 0.297 Uiso 0.50 1 calc PR F 1
H13D H 1.4186 0.6545 0.9974 0.297 Uiso 0.50 1 calc PR F 1
H13E H 1.4440 0.5914 0.9661 0.297 Uiso 0.50 1 calc PR F 1
C136 C 1.354(2) 0.536(4) 0.9540(18) 0.114(14) Uiso 0.50 1 d PD F 2
C137 C 1.387(3) 0.497(3) 1.009(2) 0.20(3) Uiso 0.50 1 d PD F 2
H13F H 1.3686 0.5164 1.0313 0.294 Uiso 0.50 1 calc PRD F 2
H13G H 1.4264 0.5205 1.0241 0.294 Uiso 0.50 1 calc PR F 2
H13H H 1.3873 0.4305 1.0069 0.294 Uiso 0.50 1 calc PR F 2
O141 O 1.1460(5) 0.6482(8) 0.8637(5) 0.069(3) Uani 1 1 d . . .
C142 C 1.1663(12) 0.723(2) 0.9084(14) 0.158(15) Uani 1 1 d . . .
H14A H 1.1399 0.7248 0.9255 0.190 Uiso 1 1 calc R . .
H14B H 1.2053 0.7082 0.9363 0.190 Uiso 1 1 calc R . .
C143 C 1.1665(10) 0.812(2) 0.8839(10) 0.111(7) Uani 1 1 d . . .
H14C H 1.1285 0.8202 0.8523 0.133 Uiso 1 1 calc R . .
C144 C 1.1748(15) 0.8939(18) 0.9286(13) 0.164(13) Uani 1 1 d . . .
H14D H 1.2074 0.8788 0.9627 0.197 Uiso 1 1 calc R . .
H14E H 1.1399 0.8986 0.9337 0.197 Uiso 1 1 calc R . .
H14F H 1.1821 0.9525 0.9155 0.197 Uiso 1 1 calc R . .
C145 C 1.2126(15) 0.819(2) 0.8656(14) 0.170(13) Uani 1 1 d . . .
H14G H 1.2356 0.7632 0.8748 0.205 Uiso 1 1 calc R . .
H14H H 1.2373 0.8717 0.8832 0.205 Uiso 1 1 calc R . .
H14I H 1.1951 0.8282 0.8268 0.205 Uiso 1 1 calc R . .
O11 O 0.9881(7) 0.6696(10) 0.6805(5) 0.096(4) Uani 1 1 d . . .
O12 O 1.0660(5) 0.6976(9) 0.7604(5) 0.076(3) Uani 1 1 d . . .
C13 C 1.0322(9) 0.7114(12) 0.7138(10) 0.071(5) Uani 1 1 d D G .
C14 C 1.0426(11) 0.8000(17) 0.6844(10) 0.119(9) Uani 1 1 d D . .
C15 C 1.0946(19) 0.852(3) 0.7176(17) 0.085(13) Uani 0.50 1 d PD G 1
H15A H 1.1031 0.8953 0.6951 0.102 Uiso 0.50 1 calc PR G 1
H15B H 1.1269 0.8099 0.7349 0.102 Uiso 0.50 1 calc PR G 1
H15C H 1.0884 0.8860 0.7450 0.102 Uiso 0.50 1 calc PR G 1
C16 C 1.067(4) 0.758(5) 0.644(3) 0.34(7) Uani 0.50 1 d PDU G 1
H16A H 1.0785 0.8089 0.6270 0.407 Uiso 0.50 1 calc PR G 1
H16B H 1.0374 0.7218 0.6157 0.407 Uiso 0.50 1 calc PR G 1
H16C H 1.1008 0.7197 0.6637 0.407 Uiso 0.50 1 calc PR G 1
C17 C 0.998(3) 0.859(4) 0.6516(18) 0.17(3) Uani 0.50 1 d PDU G 1
H17A H 0.9682 0.8231 0.6226 0.200 Uiso 0.50 1 calc PR G 1
H17B H 1.0127 0.9061 0.6363 0.200 Uiso 0.50 1 calc PR G 1
H17C H 0.9806 0.8876 0.6730 0.200 Uiso 0.50 1 calc PR G 1
C18 C 1.1117(17) 0.803(5) 0.704(2) 0.13(2) Uani 0.50 1 d PDU G 2
H18A H 1.1233 0.8656 0.7007 0.158 Uiso 0.50 1 calc PR G 2
H18B H 1.1220 0.7615 0.6823 0.158 Uiso 0.50 1 calc PR G 2
H18C H 1.1314 0.7841 0.7418 0.158 Uiso 0.50 1 calc PR G 2
C19 C 1.020(2) 0.784(3) 0.6253(13) 0.104(14) Uani 0.50 1 d PDU G 2
H19A H 1.0138 0.7187 0.6176 0.124 Uiso 0.50 1 calc PR G 2
H19B H 1.0488 0.8063 0.6136 0.124 Uiso 0.50 1 calc PR G 2
H19C H 0.9843 0.8177 0.6061 0.124 Uiso 0.50 1 calc PR G 2
C20 C 0.999(3) 0.851(4) 0.697(3) 0.22(3) Uani 0.50 1 d PDU G 2
H20A H 0.9643 0.8635 0.6643 0.265 Uiso 0.50 1 calc PR G 2
H20B H 1.0157 0.9096 0.7148 0.265 Uiso 0.50 1 calc PR G 2
H20C H 0.9891 0.8143 0.7214 0.265 Uiso 0.50 1 calc PR G 2
O21 O 1.0750(6) 0.3162(9) 0.6986(6) 0.088(4) Uani 1 1 d . . .
O22 O 0.9825(5) 0.2714(8) 0.6660(5) 0.070(3) Uani 1 1 d . . .
C23 C 1.0347(8) 0.2701(12) 0.6685(7) 0.063(4) Uani 1 1 d . H .
C24 C 1.0399(8) 0.2101(14) 0.6244(8) 0.087(6) Uani 1 1 d D . .
C25 C 1.0876(18) 0.252(4) 0.6135(19) 0.093(13) Uani 0.50 1 d PDU H 1
H25A H 1.1250 0.2331 0.6418 0.111 Uiso 0.50 1 calc PR H 1
H25B H 1.0845 0.3186 0.6130 0.111 Uiso 0.50 1 calc PR H 1
H25C H 1.0840 0.2301 0.5789 0.111 Uiso 0.50 1 calc PR H 1
C26 C 0.9796(17) 0.213(4) 0.5661(14) 0.107(14) Uani 0.50 1 d PDU H 1
H26A H 0.9804 0.2676 0.5457 0.128 Uiso 0.50 1 calc PR H 1
H26B H 0.9460 0.2163 0.5735 0.128 Uiso 0.50 1 calc PR H 1
H26C H 0.9774 0.1582 0.5453 0.128 Uiso 0.50 1 calc PR H 1
C27 C 1.038(3) 0.107(3) 0.638(2) 0.19(3) Uani 0.50 1 d PD H 1
H27A H 0.9978 0.0892 0.6284 0.234 Uiso 0.50 1 calc PR H 1
H27B H 1.0608 0.0975 0.6768 0.234 Uiso 0.50 1 calc PR H 1
H27C H 1.0531 0.0691 0.6185 0.234 Uiso 0.50 1 calc PR H 1
C28 C 1.041(3) 0.284(7) 0.586(2) 0.24(4) Uani 0.50 1 d PDU H 2
H28A H 1.0788 0.3124 0.6009 0.291 Uiso 0.50 1 calc PR H 2
H28B H 1.0119 0.3309 0.5825 0.291 Uiso 0.50 1 calc PR H 2
H28C H 1.0317 0.2571 0.5515 0.291 Uiso 0.50 1 calc PR H 2
C29 C 0.9866(19) 0.147(3) 0.5923(18) 0.106(16) Uani 0.50 1 d PD H 2
H29A H 0.9572 0.1581 0.6047 0.128 Uiso 0.50 1 calc PR H 2
H29B H 0.9984 0.0829 0.5981 0.128 Uiso 0.50 1 calc PR H 2
H29C H 0.9709 0.1617 0.5541 0.128 Uiso 0.50 1 calc PR H 2
C30 C 1.089(2) 0.140(4) 0.663(2) 0.19(3) Uani 0.50 1 d PD H 2
H30A H 1.0966 0.1520 0.7003 0.234 Uiso 0.50 1 calc PR H 2
H30B H 1.1237 0.1485 0.6588 0.234 Uiso 0.50 1 calc PR H 2
H30C H 1.0749 0.0769 0.6537 0.234 Uiso 0.50 1 calc PR H 2
O31 O 1.2109(5) 0.4048(12) 0.8673(5) 0.088(4) Uani 1 1 d . . .
O32 O 1.1410(6) 0.3168(10) 0.8075(6) 0.090(4) Uani 1 1 d . . .
C33 C 1.1914(8) 0.3277(14) 0.8472(7) 0.060(4) Uani 1 1 d . I .
C34 C 1.2270(9) 0.2377(16) 0.8648(11) 0.109(8) Uani 1 1 d D . .
C35 C 1.2073(19) 0.188(3) 0.9062(19) 0.105(16) Uani 0.50 1 d PD I 1
H35A H 1.1916 0.1276 0.8925 0.126 Uiso 0.50 1 calc PR I 1
H35B H 1.1778 0.2255 0.9099 0.126 Uiso 0.50 1 calc PR I 1
H35C H 1.2405 0.1819 0.9411 0.126 Uiso 0.50 1 calc PR I 1
C36 C 1.204(3) 0.169(5) 0.819(2) 0.18(3) Uani 0.50 1 d PDU I 1
H36A H 1.2225 0.1792 0.7952 0.214 Uiso 0.50 1 calc PR I 1
H36B H 1.1623 0.1766 0.7982 0.214 Uiso 0.50 1 calc PR I 1
H36C H 1.2122 0.1064 0.8330 0.214 Uiso 0.50 1 calc PR I 1
C37 C 1.2917(16) 0.261(4) 0.909(2) 0.140(19) Uani 0.50 1 d PDU I 1
H37A H 1.3191 0.2444 0.8952 0.168 Uiso 0.50 1 calc PR I 1
H37B H 1.3002 0.2257 0.9418 0.168 Uiso 0.50 1 calc PR I 1
H37C H 1.2948 0.3264 0.9175 0.168 Uiso 0.50 1 calc PR I 1
C38 C 1.185(2) 0.155(3) 0.852(3) 0.130(18) Uani 0.50 1 d PDU I 2
H38A H 1.2066 0.0975 0.8610 0.156 Uiso 0.50 1 calc PR I 2
H38B H 1.1577 0.1553 0.8143 0.156 Uiso 0.50 1 calc PR I 2
H38C H 1.1635 0.1598 0.8738 0.156 Uiso 0.50 1 calc PR I 2
C39 C 1.270(4) 0.252(5) 0.841(4) 0.24(5) Uani 0.50 1 d PD I 2
H39A H 1.2569 0.2177 0.8072 0.290 Uiso 0.50 1 calc PR I 2
H39B H 1.3080 0.2295 0.8661 0.290 Uiso 0.50 1 calc PR I 2
H39C H 1.2724 0.3171 0.8340 0.290 Uiso 0.50 1 calc PR I 2
C40 C 1.250(4) 0.238(6) 0.927(3) 0.18(3) Uani 0.50 1 d PU I 2
H40A H 1.2845 0.2012 0.9429 0.217 Uiso 0.50 1 calc PR I 2
H40B H 1.2202 0.2126 0.9358 0.217 Uiso 0.50 1 calc PR I 2
H40C H 1.2581 0.3012 0.9397 0.217 Uiso 0.50 1 calc PR I 2
O41 O 0.9117(5) 0.3347(8) 0.7696(4) 0.063(3) Uani 1 1 d . . .
O42 O 0.8261(5) 0.3973(8) 0.7085(6) 0.075(3) Uani 1 1 d . . .
C43 C 0.8633(9) 0.3754(13) 0.7586(8) 0.070(5) Uani 1 1 d . . .
C44 C 0.8505(10) 0.4143(15) 0.8046(7) 0.090(6) Uani 1 1 d D . .
C45 C 0.8706(13) 0.340(2) 0.8479(10) 0.142(11) Uani 1 1 d . . .
H45A H 0.8457 0.2862 0.8347 0.171 Uiso 1 1 calc R . .
H45B H 0.8686 0.3635 0.8800 0.171 Uiso 1 1 calc R . .
H45C H 0.9102 0.3226 0.8567 0.171 Uiso 1 1 calc R . .
C46 C 0.8890(11) 0.4941(18) 0.8254(12) 0.127(9) Uani 1 1 d . . .
H46A H 0.8895 0.5141 0.8592 0.153 Uiso 1 1 calc R . .
H46B H 0.8751 0.5442 0.7994 0.153 Uiso 1 1 calc R . .
H46C H 0.9279 0.4770 0.8315 0.153 Uiso 1 1 calc R . .
C47 C 0.7895(9) 0.426(2) 0.7881(11) 0.157(13) Uani 1 1 d D . .
H47A H 0.7835 0.4517 0.8178 0.189 Uiso 1 1 calc R . .
H47B H 0.7701 0.3669 0.7777 0.189 Uiso 1 1 calc R . .
H47C H 0.7736 0.4683 0.7576 0.189 Uiso 1 1 calc R . .
O51 O 1.1577(5) 0.4869(10) 0.9201(4) 0.081(4) Uani 1 1 d . . .
O52 O 1.0647(5) 0.5371(10) 0.8833(5) 0.071(3) Uani 1 1 d . . .
C53 C 1.1068(9) 0.4916(15) 0.9171(8) 0.074(5) Uani 1 1 d D J .
C54 C 1.1015(12) 0.446(2) 0.9674(12) 0.130(11) Uani 1 1 d D . .
C55 C 1.1513(19) 0.386(4) 1.007(2) 0.123(12) Uani 0.50 1 d PDU J 1
H55A H 1.1359 0.3388 1.0221 0.147 Uiso 0.50 1 calc PR J 1
H55B H 1.1780 0.4252 1.0363 0.147 Uiso 0.50 1 calc PR J 1
H55C H 1.1716 0.3577 0.9887 0.147 Uiso 0.50 1 calc PR J 1
C56 C 1.062(2) 0.516(4) 0.978(2) 0.152(15) Uani 0.50 1 d PDU J 1
H56A H 1.0663 0.5085 1.0148 0.183 Uiso 0.50 1 calc PR J 1
H56B H 1.0216 0.5056 0.9528 0.183 Uiso 0.50 1 calc PR J 1
H56C H 1.0728 0.5787 0.9737 0.183 Uiso 0.50 1 calc PR J 1
C57 C 1.068(4) 0.357(4) 0.933(3) 0.22(4) Uani 0.50 1 d PDU J 1
H57A H 1.0268 0.3618 0.9236 0.265 Uiso 0.50 1 calc PR J 1
H57B H 1.0833 0.3011 0.9543 0.265 Uiso 0.50 1 calc PR J 1
H57C H 1.0729 0.3530 0.9002 0.265 Uiso 0.50 1 calc PR J 1
C58 C 1.150(2) 0.493(5) 1.0185(19) 0.18(4) Uani 0.50 1 d PD J 2
H58A H 1.1363 0.5018 1.0456 0.214 Uiso 0.50 1 calc PR J 2
H58B H 1.1600 0.5524 1.0084 0.214 Uiso 0.50 1 calc PR J 2
H58C H 1.1843 0.4538 1.0330 0.214 Uiso 0.50 1 calc PR J 2
C59 C 1.0403(17) 0.424(5) 0.952(2) 0.123(12) Uani 0.50 1 d PDU J 2
H59A H 1.0156 0.4621 0.9222 0.147 Uiso 0.50 1 calc PR J 2
H59B H 1.0321 0.4356 0.9830 0.147 Uiso 0.50 1 calc PR J 2
H59C H 1.0331 0.3591 0.9423 0.147 Uiso 0.50 1 calc PR J 2
C60 C 1.128(3) 0.340(3) 0.971(3) 0.152(15) Uani 0.50 1 d PDU J 2
H60A H 1.1350 0.3289 0.9397 0.183 Uiso 0.50 1 calc PR J 2
H60B H 1.1012 0.2952 0.9727 0.183 Uiso 0.50 1 calc PR J 2
H60C H 1.1649 0.3355 1.0036 0.183 Uiso 0.50 1 calc PR J 2
O61 O 1.2044(4) 0.5580(9) 0.8055(5) 0.074(3) Uani 1 1 d . . .
O62 O 1.1503(6) 0.4629(10) 0.7395(5) 0.085(4) Uani 1 1 d . . .
C63 C 1.1875(6) 0.5265(15) 0.7564(7) 0.068(5) Uani 1 1 d . K .
C64 C 1.2157(8) 0.5473(17) 0.7230(7) 0.099(7) Uani 1 1 d D . .
C65 C 1.238(2) 0.459(3) 0.704(3) 0.17(2) Uani 0.50 1 d PDU K 1
H65A H 1.2060 0.4155 0.6876 0.205 Uiso 0.50 1 calc PR K 1
H65B H 1.2691 0.4310 0.7346 0.205 Uiso 0.50 1 calc PR K 1
H65C H 1.2511 0.4775 0.6775 0.205 Uiso 0.50 1 calc PR K 1
C66 C 1.241(4) 0.650(4) 0.734(3) 0.25(4) Uani 0.50 1 d PD K 1
H66A H 1.2653 0.6577 0.7725 0.301 Uiso 0.50 1 calc PR K 1
H66B H 1.2091 0.6937 0.7223 0.301 Uiso 0.50 1 calc PR K 1
H66C H 1.2637 0.6604 0.7145 0.301 Uiso 0.50 1 calc PR K 1
C67 C 1.161(2) 0.567(4) 0.6652(12) 0.22(4) Uani 0.50 1 d PDU K 1
H67A H 1.1439 0.6258 0.6661 0.259 Uiso 0.50 1 calc PR K 1
H67B H 1.1326 0.5180 0.6575 0.259 Uiso 0.50 1 calc PR K 1
H67C H 1.1743 0.5674 0.6372 0.259 Uiso 0.50 1 calc PR K 1
C68 C 1.270(3) 0.479(4) 0.755(2) 0.24(4) Uani 0.50 1 d PDU K 2
H68A H 1.2632 0.4198 0.7358 0.284 Uiso 0.50 1 calc PR K 2
H68B H 1.2754 0.4688 0.7911 0.284 Uiso 0.50 1 calc PR K 2
H68C H 1.3053 0.5063 0.7556 0.284 Uiso 0.50 1 calc PR K 2
C69 C 1.251(3) 0.641(3) 0.747(3) 0.17(2) Uani 0.50 1 d PDU K 2
H69A H 1.2453 0.6601 0.7782 0.205 Uiso 0.50 1 calc PR K 2
H69B H 1.2375 0.6887 0.7200 0.205 Uiso 0.50 1 calc PR K 2
H69C H 1.2921 0.6298 0.7585 0.205 Uiso 0.50 1 calc PR K 2
C70 C 1.212(3) 0.539(5) 0.6668(15) 0.25(4) Uani 0.50 1 d PD K 2
H70A H 1.1846 0.5831 0.6428 0.301 Uiso 0.50 1 calc PR K 2
H70B H 1.2005 0.4768 0.6532 0.301 Uiso 0.50 1 calc PR K 2
H70C H 1.2504 0.5516 0.6685 0.301 Uiso 0.50 1 calc PR K 2
O71 O 0.8562(5) 0.4251(8) 0.5789(4) 0.067(3) Uani 1 1 d . . .
O72 O 0.9234(5) 0.5357(9) 0.6087(5) 0.084(3) Uani 1 1 d . . .
C73 C 0.8895(7) 0.4853(12) 0.5709(6) 0.054(4) Uani 1 1 d D L .
C74 C 0.8824(8) 0.4951(16) 0.5156(7) 0.092(7) Uani 1 1 d D . .
C75 C 0.848(3) 0.416(5) 0.481(2) 0.136(17) Uani 0.50 1 d PDU L 1
H75A H 0.8066 0.4275 0.4696 0.163 Uiso 0.50 1 calc PR L 1
H75B H 0.8587 0.3591 0.5019 0.163 Uiso 0.50 1 calc PR L 1
H75C H 0.8550 0.4103 0.4497 0.163 Uiso 0.50 1 calc PR L 1
C76 C 0.850(3) 0.590(3) 0.496(2) 0.20(5) Uani 0.50 1 d PD L 1
H76A H 0.8588 0.6306 0.5265 0.239 Uiso 0.50 1 calc PR L 1
H76B H 0.8081 0.5793 0.4778 0.239 Uiso 0.50 1 calc PR L 1
H76C H 0.8618 0.6192 0.4707 0.239 Uiso 0.50 1 calc PR L 1
C77 C 0.926(3) 0.515(6) 0.491(3) 0.23(3) Uani 0.50 1 d PDU L 1
H77A H 0.9613 0.4791 0.5104 0.279 Uiso 0.50 1 calc PR L 1
H77B H 0.9362 0.5807 0.4952 0.279 Uiso 0.50 1 calc PR L 1
H77C H 0.9088 0.4990 0.4533 0.279 Uiso 0.50 1 calc PR L 1
C78 C 0.935(2) 0.546(4) 0.5180(15) 0.136(17) Uani 0.50 1 d PDU L 2
H78A H 0.9650 0.5017 0.5230 0.163 Uiso 0.50 1 calc PR L 2
H78B H 0.9483 0.5889 0.5479 0.163 Uiso 0.50 1 calc PR L 2
H78C H 0.9240 0.5793 0.4845 0.163 Uiso 0.50 1 calc PR L 2
C79 C 0.821(3) 0.544(6) 0.486(2) 0.23(3) Uani 0.50 1 d PDU L 2
H79A H 0.8207 0.5989 0.5059 0.279 Uiso 0.50 1 calc PR L 2
H79B H 0.7912 0.5016 0.4846 0.279 Uiso 0.50 1 calc PR L 2
H79C H 0.8143 0.5607 0.4497 0.279 Uiso 0.50 1 calc PR L 2
C80 C 0.881(3) 0.415(3) 0.481(2) 0.28(8) Uani 0.50 1 d PD L 2
H80A H 0.8669 0.3609 0.4920 0.333 Uiso 0.50 1 calc PR L 2
H80B H 0.9193 0.4040 0.4841 0.333 Uiso 0.50 1 calc PR L 2
H80C H 0.8547 0.4296 0.4435 0.333 Uiso 0.50 1 calc PR L 2
O81 O 0.8121(5) 0.5355(11) 0.6360(4) 0.077(3) Uani 1 1 d . . .
O82 O 0.8876(5) 0.6190(8) 0.6820(5) 0.076(3) Uani 1 1 d . . .
C83 C 0.8356(8) 0.6085(12) 0.6539(9) 0.072(5) Uani 1 1 d . M .
C84 C 0.7967(8) 0.6938(14) 0.6457(9) 0.090(6) Uani 1 1 d D . .
C85 C 0.7335(18) 0.662(5) 0.624(5) 0.20(3) Uani 0.50 1 d PD M 1
H85A H 0.7080 0.7103 0.6020 0.238 Uiso 0.50 1 calc PR M 1
H85B H 0.7248 0.6498 0.6546 0.238 Uiso 0.50 1 calc PR M 1
H85C H 0.7278 0.6062 0.6033 0.238 Uiso 0.50 1 calc PR M 1
C86 C 0.830(3) 0.759(4) 0.6955(19) 0.24(5) Uani 0.50 1 d PD M 1
H86A H 0.8707 0.7619 0.7033 0.288 Uiso 0.50 1 calc PR M 1
H86B H 0.8263 0.7357 0.7267 0.288 Uiso 0.50 1 calc PR M 1
H86C H 0.8135 0.8211 0.6872 0.288 Uiso 0.50 1 calc PR M 1
C87 C 0.810(3) 0.755(4) 0.604(3) 0.154(16) Uani 0.50 1 d PDU M 1
H87A H 0.8506 0.7700 0.6197 0.185 Uiso 0.50 1 calc PR M 1
H87B H 0.7870 0.8110 0.5958 0.185 Uiso 0.50 1 calc PR M 1
H87C H 0.7994 0.7197 0.5709 0.185 Uiso 0.50 1 calc PR M 1
C88 C 0.771(3) 0.675(4) 0.689(3) 0.154(16) Uani 0.50 1 d PDU M 2
H88A H 0.7592 0.7338 0.6986 0.185 Uiso 0.50 1 calc PR M 2
H88B H 0.8005 0.6469 0.7212 0.185 Uiso 0.50 1 calc PR M 2
H88C H 0.7376 0.6347 0.6733 0.185 Uiso 0.50 1 calc PR M 2
C89 C 0.824(2) 0.785(3) 0.660(4) 0.20(3) Uani 0.50 1 d PD M 2
H89A H 0.8594 0.7806 0.6934 0.238 Uiso 0.50 1 calc PR M 2
H89B H 0.7974 0.8276 0.6656 0.238 Uiso 0.50 1 calc PR M 2
H89C H 0.8324 0.8081 0.6315 0.238 Uiso 0.50 1 calc PR M 2
C90 C 0.753(4) 0.688(6) 0.586(2) 0.24(5) Uani 0.50 1 d P M 2
H90A H 0.7217 0.7323 0.5783 0.288 Uiso 0.50 1 calc PR M 2
H90B H 0.7369 0.6265 0.5772 0.288 Uiso 0.50 1 calc PR M 2
H90C H 0.7722 0.7034 0.5633 0.288 Uiso 0.50 1 calc PR M 2

loop_
_atom_site_aniso_label
_atom_site_aniso_U_11
_atom_site_aniso_U_22
_atom_site_aniso_U_33
_atom_site_aniso_U_23
_atom_site_aniso_U_13
_atom_site_aniso_U_12
Ti1 0.0582(18) 0.0564(18) 0.0591(17) 0.0020(15) 0.0230(15) 0.0010(15)
Ti2 0.0412(16) 0.063(2) 0.0671(18) -0.0098(16) 0.0178(14) -0.0036(14)
Ti3 0.0451(17) 0.092(2) 0.0510(16) -0.0063(17) 0.0186(14) -0.0029(16)
Ti4 0.0626(19) 0.0514(17) 0.0681(18) 0.0002(15) 0.0382(16) -0.0005(14)
Ti5 0.0464(17) 0.069(2) 0.0651(18) -0.0120(16) 0.0192(15) -0.0020(14)
Ti6 0.0522(17) 0.0605(19) 0.080(2) -0.0119(16) 0.0355(16) -0.0058(14)
O1 0.051(6) 0.052(6) 0.047(6) 0.003(5) 0.022(5) 0.000(5)
O2 0.024(5) 0.081(8) 0.050(6) -0.008(5) 0.012(5) 0.004(4)
O3 0.036(5) 0.079(8) 0.035(5) 0.005(5) 0.003(4) 0.002(5)
O4 0.058(7) 0.057(7) 0.093(8) 0.002(6) 0.045(7) 0.014(5)
O5 0.059(6) 0.065(7) 0.049(6) -0.005(5) 0.031(5) -0.008(5)
O91 0.086(9) 0.071(9) 0.094(9) 0.032(7) 0.034(8) 0.029(7)
C92 0.10(2) 0.18(3) 0.29(4) -0.16(3) -0.02(3) 0.06(2)
C93 0.31(8) 0.17(6) 0.31(8) 0.16(6) 0.05(6) 0.17(6)
C94 0.42(10) 0.40(10) 0.10(4) 0.16(5) 0.11(5) 0.17(8)
O101 0.062(7) 0.091(9) 0.085(8) -0.021(7) 0.033(7) 0.004(6)
C102 0.079(19) 0.16(3) 0.25(4) -0.04(3) 0.03(2) -0.015(18)
O111 0.037(6) 0.095(9) 0.107(9) -0.018(7) 0.021(7) -0.003(6)
C112 0.21(5) 0.35(7) 0.31(6) -0.13(5) 0.01(4) -0.11(5)
C113 0.041(14) 0.28(5) 0.31(5) 0.04(4) 0.07(2) 0.04(2)
C114 0.35(7) 0.39(8) 0.51(9) -0.28(8) 0.38(8) -0.17(6)
C115 0.16(4) 0.35(7) 0.43(7) 0.14(6) -0.05(4) 0.03(4)
O121 0.051(6) 0.044(7) 0.092(8) -0.014(5) 0.049(6) -0.017(5)
C122 0.078(12) 0.071(13) 0.087(13) -0.010(10) 0.040(11) 0.010(10)
C123 0.077(12) 0.069(13) 0.119(17) -0.007(12) 0.051(12) -0.043(10)
C124 0.21(3) 0.12(2) 0.094(17) -0.044(16) 0.066(19) -0.08(2)
C125 0.14(2) 0.11(2) 0.119(18) -0.040(15) 0.051(17) -0.037(17)
O131 0.072(9) 0.118(12) 0.077(8) -0.016(7) 0.025(7) -0.015(7)
C132 0.05(2) 0.60(14) 0.66(13) -0.22(11) 0.12(4) 0.02(4)
O141 0.053(7) 0.056(7) 0.089(8) -0.033(6) 0.022(6) -0.023(5)
C142 0.106(19) 0.17(3) 0.22(3) 0.12(3) 0.09(2) 0.05(2)
C143 0.085(15) 0.13(2) 0.120(17) -0.021(17) 0.046(14) -0.027(14)
C144 0.26(4) 0.084(19) 0.20(3) -0.057(19) 0.15(3) -0.08(2)
C145 0.21(3) 0.16(3) 0.20(3) -0.02(2) 0.15(3) -0.05(3)
O11 0.106(11) 0.091(10) 0.079(9) 0.014(8) 0.030(9) 0.012(9)
O12 0.041(7) 0.102(10) 0.066(8) -0.011(7) 0.007(6) -0.014(6)
C13 0.064(13) 0.054(11) 0.098(16) -0.020(11) 0.038(13) -0.022(10)
C14 0.14(2) 0.102(18) 0.130(19) 0.002(17) 0.075(19) -0.075(18)
C15 0.09(3) 0.04(2) 0.11(3) 0.02(2) 0.03(3) -0.02(2)
C16 0.38(10) 0.35(11) 0.38(10) 0.05(7) 0.25(8) -0.18(8)
C17 0.19(5) 0.12(4) 0.05(3) 0.04(3) -0.07(3) -0.06(4)
C18 0.13(3) 0.13(3) 0.13(3) -0.001(19) 0.051(19) -0.037(19)
C19 0.11(2) 0.10(2) 0.09(2) 0.046(16) 0.043(16) -0.015(17)
C20 0.28(7) 0.11(5) 0.37(9) 0.12(5) 0.23(7) 0.03(4)
O21 0.069(8) 0.083(9) 0.131(11) -0.040(9) 0.061(8) -0.024(7)
O22 0.053(7) 0.082(9) 0.094(8) -0.021(6) 0.050(7) -0.008(6)
C23 0.067(12) 0.066(12) 0.063(10) -0.022(9) 0.036(10) -0.021(9)
C24 0.089(14) 0.077(14) 0.100(15) -0.028(12) 0.046(12) -0.003(11)
C25 0.083(18) 0.13(2) 0.10(2) -0.017(16) 0.075(16) -0.001(15)
C26 0.12(2) 0.11(2) 0.10(2) -0.036(17) 0.047(16) 0.004(17)
C27 0.31(9) 0.09(4) 0.31(8) -0.07(4) 0.25(8) -0.05(4)
C28 0.35(9) 0.33(9) 0.08(4) 0.00(5) 0.13(5) -0.08(7)
C29 0.19(5) 0.05(3) 0.12(4) -0.01(2) 0.11(4) 0.02(3)
C30 0.31(9) 0.09(4) 0.31(8) -0.07(4) 0.25(8) -0.05(4)
O31 0.069(8) 0.118(12) 0.062(7) -0.015(8) 0.015(6) -0.026(8)
O32 0.062(9) 0.101(10) 0.094(9) -0.009(8) 0.023(8) 0.012(7)
C33 0.046(11) 0.079(15) 0.060(11) 0.006(10) 0.028(10) 0.006(9)
C34 0.071(14) 0.088(17) 0.16(2) 0.016(16) 0.039(16) 0.020(12)
C35 0.09(3) 0.04(2) 0.18(5) 0.01(3) 0.06(3) -0.01(2)
C36 0.22(6) 0.17(5) 0.18(5) -0.01(4) 0.12(5) 0.14(5)
C37 0.13(2) 0.12(3) 0.16(3) 0.006(18) 0.052(19) 0.030(18)
C38 0.14(2) 0.09(2) 0.13(2) 0.004(18) 0.032(18) 0.010(18)
C39 0.23(9) 0.16(7) 0.41(14) 0.07(8) 0.21(10) 0.14(7)
C40 0.17(3) 0.17(3) 0.18(3) 0.01(2) 0.07(2) 0.00(2)
O41 0.057(7) 0.078(8) 0.061(7) 0.003(6) 0.032(6) 0.004(6)
O42 0.061(7) 0.067(8) 0.107(10) -0.017(7) 0.046(8) -0.009(6)
C43 0.076(14) 0.071(12) 0.077(14) -0.009(10) 0.048(12) -0.026(10)
C44 0.137(19) 0.066(13) 0.065(12) 0.016(10) 0.041(12) 0.025(13)
C45 0.16(2) 0.18(3) 0.121(19) -0.03(2) 0.094(19) -0.03(2)
C46 0.13(2) 0.091(17) 0.18(2) -0.007(17) 0.085(19) -0.021(15)
C47 0.083(17) 0.24(4) 0.15(2) -0.03(2) 0.048(16) 0.06(2)
O51 0.036(7) 0.130(11) 0.064(7) -0.002(7) 0.012(6) 0.005(6)
O52 0.058(7) 0.086(8) 0.066(7) -0.012(7) 0.026(6) -0.006(7)
C53 0.067(14) 0.106(15) 0.062(11) -0.004(11) 0.040(11) -0.015(11)
C54 0.106(19) 0.18(3) 0.13(2) 0.07(2) 0.085(19) 0.072(19)
C55 0.113(16) 0.135(17) 0.124(16) 0.014(13) 0.055(13) -0.008(12)
C56 0.154(19) 0.16(2) 0.158(19) 0.016(13) 0.083(14) -0.014(13)
C57 0.20(6) 0.15(5) 0.23(7) 0.11(5) 0.02(5) -0.05(5)
C58 0.13(5) 0.31(11) 0.12(4) 0.11(6) 0.08(4) 0.11(6)
C59 0.113(16) 0.135(17) 0.124(16) 0.014(13) 0.055(13) -0.008(12)
C60 0.154(19) 0.16(2) 0.158(19) 0.016(13) 0.083(14) -0.014(13)
O61 0.050(7) 0.106(10) 0.068(8) -0.004(7) 0.029(6) -0.021(6)
O62 0.067(8) 0.120(11) 0.092(8) -0.031(8) 0.056(7) -0.015(8)
C63 0.017(8) 0.120(16) 0.069(12) -0.019(11) 0.019(8) -0.007(9)
C64 0.087(14) 0.15(2) 0.081(14) -0.009(14) 0.062(13) -0.031(15)
C65 0.22(4) 0.12(3) 0.30(5) -0.10(3) 0.24(4) -0.10(3)
C66 0.43(11) 0.21(7) 0.23(6) -0.11(6) 0.26(7) -0.11(7)
C67 0.38(8) 0.24(7) 0.06(3) -0.04(3) 0.12(4) -0.17(6)
C68 0.25(7) 0.37(9) 0.19(6) -0.08(6) 0.19(6) -0.07(6)
C69 0.22(4) 0.12(3) 0.30(5) -0.10(3) 0.24(4) -0.10(3)
C70 0.43(11) 0.21(7) 0.23(6) -0.11(6) 0.26(7) -0.11(7)
O71 0.061(7) 0.075(8) 0.051(6) -0.006(5) 0.014(6) -0.011(6)
O72 0.071(8) 0.078(8) 0.076(8) 0.001(8) 0.009(7) -0.036(7)
C73 0.043(10) 0.056(10) 0.063(11) -0.007(9) 0.023(9) 0.004(8)
C74 0.076(13) 0.138(19) 0.057(12) -0.036(12) 0.025(10) 0.017(12)
C75 0.21(4) 0.19(4) 0.061(18) -0.04(2) 0.11(2) -0.10(3)
C76 0.36(11) 0.02(2) 0.09(4) 0.01(2) -0.01(5) 0.05(4)
C77 0.24(5) 0.25(6) 0.15(4) -0.08(4) 0.03(4) 0.05(5)
C78 0.21(4) 0.19(4) 0.061(18) -0.04(2) 0.11(2) -0.10(3)
C79 0.24(5) 0.25(6) 0.15(4) -0.08(4) 0.03(4) 0.05(5)
C80 0.45(18) 0.20(8) 0.09(4) 0.03(5) 0.03(7) -0.24(11)
O81 0.050(7) 0.093(10) 0.079(7) 0.016(8) 0.020(6) 0.016(7)
O82 0.052(8) 0.065(7) 0.085(8) -0.014(6) 0.006(7) 0.001(6)
C83 0.052(12) 0.029(10) 0.127(16) -0.001(11) 0.031(12) -0.007(9)
C84 0.054(11) 0.071(13) 0.137(18) 0.031(13) 0.034(13) 0.037(10)
C85 0.07(2) 0.19(5) 0.33(8) -0.09(6) 0.08(4) 0.02(3)
C86 0.28(8) 0.22(6) 0.10(3) -0.03(3) -0.04(3) 0.22(6)
C87 0.13(3) 0.08(2) 0.25(5) 0.02(3) 0.08(3) 0.04(2)
C88 0.13(3) 0.08(2) 0.25(5) 0.02(3) 0.08(3) 0.04(2)
C89 0.07(2) 0.19(5) 0.33(8) -0.09(6) 0.08(4) 0.02(3)
C90 0.28(8) 0.22(6) 0.10(3) -0.03(3) -0.04(3) 0.22(6)

loop_
_atom_type_symbol
_atom_type_description
_atom_type_scat_dispersion_real
_atom_type_scat_dispersion_imag
_atom_type_scat_source
C C 0.0033 0.0016 'International Tables Vol C Tables 4.2.6.8 and 6.1.1.4'
H H 0.0000 0.0000 'International Tables Vol C Tables 4.2.6.8 and 6.1.1.4'
O O 0.0106 0.0060 'International Tables Vol C Tables 4.2.6.8 and 6.1.1.4'
Ti Ti 0.2776 0.4457 'International Tables Vol C Tables 4.2.6.8 and 6.1.1.4'

loop_
_geom_angle_atom_site_label_1
_geom_angle_atom_site_label_2
_geom_angle_atom_site_label_3
_geom_angle
O5 Ti1 O1 99.4(4)
O5 Ti1 O3 95.8(4)
O1 Ti1 O3 100.7(4)
O5 Ti1 O11 89.9(5)
O1 Ti1 O11 165.4(5)
O3 Ti1 O11 89.4(5)
O5 Ti1 O72 92.5(5)
O1 Ti1 O72 86.9(4)
O3 Ti1 O72 167.7(5)
O11 Ti1 O72 81.4(5)
O5 Ti1 O82 169.1(5)
O1 Ti1 O82 90.7(5)
O3 Ti1 O82 86.1(4)
O11 Ti1 O82 79.4(5)
O72 Ti1 O82 84.1(5)
O111 Ti2 O121 95.3(5)
O111 Ti2 O1 175.4(5)
O121 Ti2 O1 80.2(4)
O111 Ti2 O42 94.9(6)
O121 Ti2 O42 88.7(5)
O1 Ti2 O42 86.1(4)
O111 Ti2 O71 92.8(5)
O121 Ti2 O71 100.2(5)
O1 Ti2 O71 87.0(4)
O42 Ti2 O71 167.7(5)
O111 Ti2 O81 92.7(6)
O121 Ti2 O81 169.5(5)
O1 Ti2 O81 91.9(5)
O42 Ti2 O81 83.9(5)
O71 Ti2 O81 86.1(5)
O131 Ti3 O141 99.4(6)
O131 Ti3 O61 93.7(5)
O141 Ti3 O61 98.8(6)
O131 Ti3 O2 179.1(6)
O141 Ti3 O2 80.0(4)
O61 Ti3 O2 85.9(4)
O131 Ti3 O31 88.9(6)
O141 Ti3 O31 169.2(5)
O61 Ti3 O31 87.5(5)
O2 Ti3 O31 91.8(5)
O131 Ti3 O51 93.6(5)
O141 Ti3 O51 89.2(5)
O61 Ti3 O51 168.1(6)
O2 Ti3 O51 87.0(4)
O31 Ti3 O51 83.3(6)
O4 Ti4 O91 100.7(6)
O4 Ti4 O41 99.6(5)
O91 Ti4 O41 88.7(5)
O4 Ti4 O1 94.6(4)
O91 Ti4 O1 163.0(5)
O41 Ti4 O1 81.3(4)
O4 Ti4 O22 91.8(5)
O91 Ti4 O22 93.2(6)
O41 Ti4 O22 167.8(5)
O1 Ti4 O22 93.7(4)
O4 Ti4 O121 166.9(5)
O91 Ti4 O121 91.5(5)
O41 Ti4 O121 85.3(4)
O1 Ti4 O121 74.1(4)
O22 Ti4 O121 82.6(4)
O101 Ti5 O3 100.4(5)
O101 Ti5 O12 90.9(6)
O3 Ti5 O12 92.3(5)
O101 Ti5 O2 165.0(5)
O3 Ti5 O2 92.9(4)
O12 Ti5 O2 95.6(5)
O101 Ti5 O52 89.4(6)
O3 Ti5 O52 98.4(5)
O12 Ti5 O52 169.0(5)
O2 Ti5 O52 81.6(4)
O101 Ti5 O141 94.2(5)
O3 Ti5 O141 164.8(5)
O12 Ti5 O141 83.0(5)
O2 Ti5 O141 73.3(4)
O52 Ti5 O141 86.1(5)
O2 Ti6 O5 97.9(4)
O2 Ti6 O4 102.0(5)
O5 Ti6 O4 95.9(5)
O2 Ti6 O21 165.7(5)
O5 Ti6 O21 89.7(5)
O4 Ti6 O21 89.2(5)
O2 Ti6 O62 85.9(5)
O5 Ti6 O62 91.7(5)
O4 Ti6 O62 168.2(5)
O21 Ti6 O62 81.8(5)
O2 Ti6 O32 91.9(5)
O5 Ti6 O32 169.6(5)
O4 Ti6 O32 85.3(5)
O21 Ti6 O32 80.0(6)
O62 Ti6 O32 85.6(5)
Ti1 O1 Ti2 129.9(5)
Ti1 O1 Ti4 126.1(5)
Ti2 O1 Ti4 103.0(4)
Ti6 O2 Ti3 130.5(5)
Ti6 O2 Ti5 127.4(5)
Ti3 O2 Ti5 101.4(4)
Ti5 O3 Ti1 132.9(6)
Ti4 O4 Ti6 133.3(7)
Ti1 O5 Ti6 127.8(5)
C92 O91 Ti4 143.0(16)
O91 C92 C93 139(4)
O91 C92 C94 126(3)
C93 C92 C94 95(5)
O91 C92 H92A 102.4
C93 C92 H92A 102.4
C94 C92 H92A 60.1
O91 C92 H92B 102.4
C93 C92 H92B 102.5
C94 C92 H92B 48.2
H92A C92 H92B 104.9
O91 C92 H92C 105.7
C93 C92 H92C 51.5
C94 C92 H92C 105.7
H92A C92 H92C 151.3
H92B C92 H92C 74.4
O91 C92 H92D 105.7
C93 C92 H92D 60.9
C94 C92 H92D 105.8
H92A C92 H92D 60.1
H92B C92 H92D 150.4
H92C C92 H92D 106.2
C102 O101 Ti5 140.3(16)
O101 C102 C103 113(3)
O101 C102 C106 92(2)
C103 C102 C106 23(3)
O101 C102 H10B 109.1
C103 C102 H10B 109.1
C106 C102 H10B 107.4
O101 C102 H10A 109.1
C103 C102 H10A 109.1
C106 C102 H10A 129.3
H10B C102 H10A 107.8
C102 C103 C105 108(5)
C102 C103 C104 108(3)
C105 C103 C104 110(6)
C102 C103 H103 110.0
C105 C103 H103 110.0
C104 C103 H103 110.0
C103 C104 H10C 109.5
C103 C104 H10D 109.5
H10C C104 H10D 109.5
C103 C104 H10E 109.5
H10C C104 H10E 109.5
H10D C104 H10E 109.5
C103 C105 H10F 109.5
C103 C105 H10G 109.5
H10F C105 H10G 109.5
C103 C105 H10H 109.5
H10F C105 H10H 109.5
H10G C105 H10H 109.5
C112 O111 Ti2 174(3)
O111 C112 C113 120(3)
O111 C112 H11A 107.2
C113 C112 H11A 107.2
O111 C112 H11B 107.2
C113 C112 H11B 107.2
H11A C112 H11B 106.8
C112 C113 C114 104(4)
C112 C113 C115 124(4)
C114 C113 C115 127(4)
C112 C113 H113 97.5
C114 C113 H113 97.5
C115 C113 H113 97.5
C113 C114 H11C 109.5
C113 C114 H11D 109.5
H11C C114 H11D 109.5
C113 C114 H11E 109.4
H11C C114 H11E 109.5
H11D C114 H11E 109.5
C113 C115 H11F 109.5
C113 C115 H11G 109.5
H11F C115 H11G 109.5
C113 C115 H11H 109.5
H11F C115 H11H 109.5
H11G C115 H11H 109.5
C122 O121 Ti2 130.4(10)
C122 O121 Ti4 124.7(10)
Ti2 O121 Ti4 100.8(4)
O121 C122 C123 115.4(14)
O121 C122 H12A 108.4
C123 C122 H12A 108.4
O121 C122 H12B 108.4
C123 C122 H12B 108.4
H12A C122 H12B 107.5
C124 C123 C125 118.2(18)
C124 C123 C122 111(2)
C125 C123 C122 109.4(17)
C124 C123 H12C 105.6
C125 C123 H12C 105.6
C122 C123 H12C 105.6
C123 C124 H12D 109.5
C123 C124 H12E 109.5
H12D C124 H12E 109.5
C123 C124 H12F 109.5
H12D C124 H12F 109.5
H12E C124 H12F 109.5
C123 C125 H12G 109.5
C123 C125 H12H 109.5
H12G C125 H12H 109.5
C123 C125 H12I 109.5
H12G C125 H12I 109.5
H12H C125 H12I 109.5
C132 O131 Ti3 173(3)
O131 C132 C136 107(4)
O131 C132 C133 110(4)
C136 C132 C133 38(2)
O131 C132 H13A 109.7
C136 C132 H13A 75.8
C133 C132 H13A 109.7
O131 C132 H13B 109.6
C136 C132 H13B 138.4
C133 C132 H13B 109.6
H13A C132 H13B 108.2
O131 C132 H13I 110.3
C136 C132 H13I 110.2
C133 C132 H13I 135.2
H13A C132 H13I 36.9
H13B C132 H13I 73.7
O131 C132 H13J 110.2
C136 C132 H13J 110.3
C133 C132 H13J 74.3
H13A C132 H13J 135.2
H13B C132 H13J 38.0
H13I C132 H13J 108.5
C132 C133 C134 108(4)
C133 C134 H13C 109.4
C133 C134 H13D 109.5
H13C C134 H13D 109.5
C133 C134 H13E 109.5
H13C C134 H13E 109.5
H13D C134 H13E 109.5
C132 C136 C137 108(3)
C136 C137 H13F 109.5
C136 C137 H13G 109.5
H13F C137 H13G 109.5
C136 C137 H13H 109.4
H13F C137 H13H 109.5
H13G C137 H13H 109.5
C142 O141 Ti3 125.9(12)
C142 O141 Ti5 122.6(12)
Ti3 O141 Ti5 103.0(5)
C143 C142 O141 108(2)
C143 C142 H14A 110.1
O141 C142 H14A 110.1
C143 C142 H14B 110.1
O141 C142 H14B 110.1
H14A C142 H14B 108.4
C142 C143 C145 113(3)
C142 C143 C144 108(2)
C145 C143 C144 110(2)
C142 C143 H14C 108.5
C145 C143 H14C 108.5
C144 C143 H14C 108.5
C143 C144 H14D 109.5
C143 C144 H14E 109.5
H14D C144 H14E 109.5
C143 C144 H14F 109.5
H14D C144 H14F 109.5
H14E C144 H14F 109.5
C143 C145 H14G 109.5
C143 C145 H14H 109.5
H14G C145 H14H 109.5
C143 C145 H14I 109.5
H14G C145 H14I 109.5
H14H C145 H14I 109.5
C13 O11 Ti1 124.5(12)
C13 O12 Ti5 129.4(11)
O12 C13 O11 133.8(17)
O12 C13 C14 118.0(17)
O11 C13 C14 108.2(19)
C17 C14 C15 111(3)
C17 C14 C19 65(3)
C15 C14 C19 125(3)
C17 C14 C20 51(3)
C15 C14 C20 100(4)
C19 C14 C20 112(3)
C17 C14 C13 123(3)
C15 C14 C13 114(2)
C19 C14 C13 111(2)
C20 C14 C13 88(2)
C17 C14 C18 133(4)
C15 C14 C18 37(2)
C19 C14 C18 102(3)
C20 C14 C18 136(4)
C13 C14 C18 105(3)
C17 C14 C16 104(3)
C15 C14 C16 96(3)
C19 C14 C16 43(4)
C20 C14 C16 154(4)
C13 C14 C16 105(3)
C18 C14 C16 63(3)
C14 C15 H15A 109.5
C14 C15 H15B 109.5
H15A C15 H15B 109.5
C14 C15 H15C 109.5
H15A C15 H15C 109.5
H15B C15 H15C 109.5
C14 C16 H16A 109.5
C14 C16 H16B 109.5
H16A C16 H16B 109.5
C14 C16 H16C 109.4
H16A C16 H16C 109.5
H16B C16 H16C 109.5
C14 C17 H17A 109.5
C14 C17 H17B 109.4
H17A C17 H17B 109.5
C14 C17 H17C 109.5
H17A C17 H17C 109.5
H17B C17 H17C 109.5
C14 C18 H18A 109.4
C14 C18 H18B 109.5
H18A C18 H18B 109.5
C14 C18 H18C 109.5
H18A C18 H18C 109.5
H18B C18 H18C 109.5
C14 C19 H19A 109.5
C14 C19 H19B 109.5
H19A C19 H19B 109.5
C14 C19 H19C 109.5
H19A C19 H19C 109.5
H19B C19 H19C 109.5
C14 C20 H20A 109.4
C14 C20 H20B 109.5
H20A C20 H20B 109.5
C14 C20 H20C 109.5
H20A C20 H20C 109.5
H20B C20 H20C 109.5
C23 O21 Ti6 131.0(11)
C23 O22 Ti4 130.2(10)
O21 C23 O22 125.2(15)
O21 C23 C24 120.5(16)
O22 C23 C24 114.0(15)
C25 C24 C28 47.0(19)
C25 C24 C23 107(2)
C28 C24 C23 100(3)
C25 C24 C27 124(3)
C28 C24 C27 151(4)
C23 C24 C27 109(3)
C25 C24 C29 135(3)
C28 C24 C29 107(3)
C23 C24 C29 115(2)
C27 C24 C29 57(2)
C25 C24 C30 85(3)
C28 C24 C30 132(4)
C23 C24 C30 98(3)
C27 C24 C30 47.7(16)
C29 C24 C30 104(3)
C25 C24 C26 107(3)
C28 C24 C26 66(3)
C23 C24 C26 112(2)
C27 C24 C26 98(2)
C29 C24 C26 42.1(14)
C30 C24 C26 141(3)
C24 C25 H25A 109.5
C24 C25 H25B 109.5
H25A C25 H25B 109.5
C24 C25 H25C 109.4
H25A C25 H25C 109.5
H25B C25 H25C 109.5
C24 C26 H26A 109.5
C24 C26 H26B 109.5
H26A C26 H26B 109.5
C24 C26 H26C 109.5
H26A C26 H26C 109.5
H26B C26 H26C 109.5
C24 C27 H27A 109.5
C24 C27 H27B 109.5
H27A C27 H27B 109.5
C24 C27 H27C 109.5
H27A C27 H27C 109.5
H27B C27 H27C 109.5
C24 C28 H28A 109.4
C24 C28 H28B 109.5
H28A C28 H28B 109.5
C24 C28 H28C 109.5
H28A C28 H28C 109.5
H28B C28 H28C 109.5
C24 C29 H29A 109.5
C24 C29 H29B 109.5
H29A C29 H29B 109.5
C24 C29 H29C 109.4
H29A C29 H29C 109.5
H29B C29 H29C 109.5
C24 C30 H30A 109.5
C24 C30 H30B 109.5
H30A C30 H30B 109.5
C24 C30 H30C 109.5
H30A C30 H30C 109.5
H30B C30 H30C 109.5
C33 O31 Ti3 140.1(12)
C33 O32 Ti6 130.6(12)
O31 C33 O32 123.0(16)
O31 C33 C34 123.2(18)
O32 C33 C34 113.6(18)
C36 C34 C39 79(5)
C36 C34 C33 109(2)
C39 C34 C33 101(3)
C36 C34 C38 48(3)
C39 C34 C38 125(5)
C33 C34 C38 109(3)
C36 C34 C40 139(4)
C39 C34 C40 119(5)
C33 C34 C40 103(4)
C38 C34 C40 98(4)
C36 C34 C37 132(4)
C39 C34 C37 66(4)
C33 C34 C37 110(3)
C38 C34 C37 136(3)
C40 C34 C37 53(3)
C36 C34 C35 100(3)
C39 C34 C35 152(3)
C33 C34 C35 106(2)
C38 C34 C35 54(3)
C40 C34 C35 45(3)
C37 C34 C35 95(2)
C34 C35 H35A 109.5
C34 C35 H35B 109.5
H35A C35 H35B 109.5
C34 C35 H35C 109.4
H35A C35 H35C 109.5
H35B C35 H35C 109.5
C34 C36 H36A 109.5
C34 C36 H36B 109.4
H36A C36 H36B 109.5
C34 C36 H36C 109.4
H36A C36 H36C 109.5
H36B C36 H36C 109.5
C34 C37 H37A 109.4
C34 C37 H37B 109.5
H37A C37 H37B 109.5
C34 C37 H37C 109.5
H37A C37 H37C 109.5
H37B C37 H37C 109.5
C34 C38 H38A 109.5
C34 C38 H38B 109.5
H38A C38 H38B 109.5
C34 C38 H38C 109.4
H38A C38 H38C 109.5
H38B C38 H38C 109.5
C34 C39 H39A 109.4
C34 C39 H39B 109.5
H39A C39 H39B 109.5
C34 C39 H39C 109.5
H39A C39 H39C 109.5
H39B C39 H39C 109.5
C34 C40 H40A 109.5
C34 C40 H40B 109.5
H40A C40 H40B 109.5
C34 C40 H40C 109.5
H40A C40 H40C 109.5
H40B C40 H40C 109.5
C43 O41 Ti4 133.2(11)
C43 O42 Ti2 128.9(10)
O41 C43 O42 122.4(15)
O41 C43 C44 120.2(18)
O42 C43 C44 116.8(17)
C47 C44 C46 119(2)
C47 C44 C45 106(2)
C46 C44 C45 108(2)
C47 C44 C43 112.3(19)
C46 C44 C43 104.9(19)
C45 C44 C43 105.5(17)
C44 C45 H45A 109.5
C44 C45 H45B 109.5
H45A C45 H45B 109.5
C44 C45 H45C 109.5
H45A C45 H45C 109.5
H45B C45 H45C 109.5
C44 C46 H46A 109.5
C44 C46 H46B 109.5
H46A C46 H46B 109.5
C44 C46 H46C 109.5
H46A C46 H46C 109.5
H46B C46 H46C 109.5
C44 C47 H47A 109.5
C44 C47 H47B 109.5
H47A C47 H47B 109.5
C44 C47 H47C 109.5
H47A C47 H47C 109.5
H47B C47 H47C 109.5
C53 O51 Ti3 127.1(12)
C53 O52 Ti5 130.5(10)
O52 C53 O51 126.8(16)
O52 C53 C54 119.2(16)
O51 C53 C54 113.4(19)
C59 C54 C55 122(3)
C59 C54 C56 59(3)
C55 C54 C56 130(4)
C59 C54 C58 132(3)
C55 C54 C58 61(3)
C56 C54 C58 83(3)
C59 C54 C57 55(4)
C55 C54 C57 92(4)
C56 C54 C57 114(5)
C58 C54 C57 153(4)
C59 C54 C53 110(3)
C55 C54 C53 120(2)
C56 C54 C53 102(3)
C58 C54 C53 105(3)
C57 C54 C53 93(2)
C59 C54 C60 101(4)
C55 C54 C60 41(3)
C56 C54 C60 151(3)
C58 C54 C60 101(4)
C57 C54 C60 53(4)
C53 C54 C60 104(3)
C54 C55 H55A 109.5
C54 C55 H55B 109.5
H55A C55 H55B 109.5
C54 C55 H55C 109.4
H55A C55 H55C 109.5
H55B C55 H55C 109.5
C54 C56 H56A 109.5
C54 C56 H56B 109.5
H56A C56 H56B 109.5
C54 C56 H56C 109.5
H56A C56 H56C 109.5
H56B C56 H56C 109.5
C54 C57 H57A 109.5
C54 C57 H57B 109.5
H57A C57 H57B 109.5
C54 C57 H57C 109.5
H57A C57 H57C 109.5
H57B C57 H57C 109.5
C54 C58 H58A 109.5
C54 C58 H58B 109.5
H58A C58 H58B 109.5
C54 C58 H58C 109.5
H58A C58 H58C 109.5
H58B C58 H58C 109.5
C54 C59 H59A 109.5
C54 C59 H59B 109.5
H59A C59 H59B 109.5
C54 C59 H59C 109.5
H59A C59 H59C 109.5
H59B C59 H59C 109.5
C54 C60 H60A 109.5
C54 C60 H60B 109.5
H60A C60 H60B 109.5
C54 C60 H60C 109.5
H60A C60 H60C 109.5
H60B C60 H60C 109.5
C63 O61 Ti3 136.4(11)
C63 O62 Ti6 136.5(11)
O62 C63 O61 119.4(15)
O62 C63 C64 115.5(16)
O61 C63 C64 124.2(16)
C63 C64 C70 145(3)
C63 C64 C65 114(2)
C70 C64 C65 57(3)
C63 C64 C66 110(4)
C70 C64 C66 96(5)
C65 C64 C66 130(4)
C63 C64 C69 105(3)
C70 C64 C69 105(3)
C65 C64 C69 127(3)
C66 C64 C69 13(5)
C63 C64 C67 102(2)
C70 C64 C67 51(3)
C65 C64 C67 95(2)
C66 C64 C67 98(3)
C69 C64 C67 111(4)
C63 C64 C68 95(2)
C70 C64 C68 98(3)
C65 C64 C68 48(3)
C66 C64 C68 106(5)
C69 C64 C68 95(2)
C67 C64 C68 143(3)
C64 C65 H65A 109.5
C64 C65 H65B 109.5
H65A C65 H65B 109.5
C64 C65 H65C 109.5
H65A C65 H65C 109.5
H65B C65 H65C 109.5
C64 C66 H66A 109.4
C64 C66 H66B 109.4
H66A C66 H66B 109.5
C64 C66 H66C 109.6
H66A C66 H66C 109.5
H66B C66 H66C 109.5
C64 C67 H67A 109.5
C64 C67 H67B 109.5
H67A C67 H67B 109.5
C64 C67 H67C 109.5
H67A C67 H67C 109.5
H67B C67 H67C 109.5
C64 C68 H68A 109.5
C64 C68 H68B 109.5
H68A C68 H68B 109.5
C64 C68 H68C 109.5
H68A C68 H68C 109.5
H68B C68 H68C 109.5
C64 C69 H69A 109.5
C64 C69 H69B 109.4
H69A C69 H69B 109.5
C64 C69 H69C 109.5
H69A C69 H69C 109.5
H69B C69 H69C 109.5
C64 C70 H70A 109.5
C64 C70 H70B 109.4
H70A C70 H70B 109.5
C64 C70 H70C 109.5
H70A C70 H70C 109.5
H70B C70 H70C 109.5
C73 O71 Ti2 133.8(10)
C73 O72 Ti1 138.3(11)
O72 C73 O71 121.0(14)
O72 C73 C74 122.1(17)
O71 C73 C74 116.8(16)
C73 C74 C80 124(3)
C73 C74 C78 107.7(19)
C80 C74 C78 100(2)
C73 C74 C75 111(2)
C80 C74 C75 33(4)
C78 C74 C75 132(2)
C73 C74 C76 104(3)
C80 C74 C76 126(3)
C78 C74 C76 85(4)
C75 C74 C76 111(4)
C73 C74 C77 133(3)
C80 C74 C77 72(3)
C78 C74 C77 30(2)
C75 C74 C77 102(2)
C76 C74 C77 94(5)
C73 C74 C79 103(3)
C80 C74 C79 106(3)
C78 C74 C79 118(5)
C75 C74 C79 80(5)
C76 C74 C79 35(5)
C77 C74 C79 116(5)
C74 C75 H75A 109.5
C74 C75 H75B 109.5
H75A C75 H75B 109.5
C74 C75 H75C 109.5
H75A C75 H75C 109.5
H75B C75 H75C 109.5
C74 C76 H76A 109.5
C74 C76 H76B 109.5
H76A C76 H76B 109.5
C74 C76 H76C 109.4
H76A C76 H76C 109.5
H76B C76 H76C 109.5
C74 C77 H77A 109.5
C74 C77 H77B 109.5
H77A C77 H77B 109.5
C74 C77 H77C 109.5
H77A C77 H77C 109.5
H77B C77 H77C 109.5
C74 C78 H78A 109.5
C74 C78 H78B 109.5
H78A C78 H78B 109.5
C74 C78 H78C 109.5
H78A C78 H78C 109.5
H78B C78 H78C 109.5
C74 C79 H79A 109.5
C74 C79 H79B 109.4
H79A C79 H79B 109.5
C74 C79 H79C 109.5
H79A C79 H79C 109.5
H79B C79 H79C 109.5
C74 C80 H80A 109.5
C74 C80 H80B 109.5
H80A C80 H80B 109.5
C74 C80 H80C 109.5
H80A C80 H80C 109.5
H80B C80 H80C 109.5
C83 O81 Ti2 136.1(11)
C83 O82 Ti1 132.8(11)
O81 C83 O82 125.2(16)
O81 C83 C84 117.7(17)
O82 C83 C84 116.8(17)
C89 C84 C85 132(3)
C89 C84 C83 119(3)
C85 C84 C83 109(3)
C89 C84 C90 112(5)
C85 C84 C90 55(5)
C83 C84 C90 104(2)
C89 C84 C86 38(3)
C85 C84 C86 126(4)
C83 C84 C86 107(2)
C90 C84 C86 146(3)
C89 C84 C87 58(3)
C85 C84 C87 114(5)
C83 C84 C87 103(2)
C90 C84 C87 63(5)
C86 C84 C87 95(3)
C89 C84 C88 104(3)
C85 C84 C88 62(4)
C83 C84 C88 102(2)
C90 C84 C88 116(5)
C86 C84 C88 72(4)
C87 C84 C88 155(3)
C84 C85 H85A 109.5
C84 C85 H85B 109.5
H85A C85 H85B 109.5
C84 C85 H85C 109.5
H85A C85 H85C 109.5
H85B C85 H85C 109.5
C84 C86 H86A 109.5
C84 C86 H86B 109.5
H86A C86 H86B 109.5
C84 C86 H86C 109.5
H86A C86 H86C 109.5
H86B C86 H86C 109.5
C84 C87 H87A 109.5
C84 C87 H87B 109.5
H87A C87 H87B 109.5
C84 C87 H87C 109.5
H87A C87 H87C 109.5
H87B C87 H87C 109.5
C84 C88 H88A 109.5
C84 C88 H88B 109.5
H88A C88 H88B 109.5
C84 C88 H88C 109.5
H88A C88 H88C 109.5
H88B C88 H88C 109.5
C84 C89 H89A 109.5
C84 C89 H89B 109.5
H89A C89 H89B 109.5
C84 C89 H89C 109.5
H89A C89 H89C 109.5
H89B C89 H89C 109.5
C84 C90 H90A 109.5
C84 C90 H90B 109.5
H90A C90 H90B 109.5
C84 C90 H90C 109.5
H90A C90 H90C 109.5
H90B C90 H90C 109.5

loop_
_geom_bond_atom_site_label_1
_geom_bond_atom_site_label_2
_geom_bond_distance
Ti1 O5 1.769(10)
Ti1 O1 1.849(10)
Ti1 O3 1.862(9)
Ti1 O11 2.082(16)
Ti1 O72 2.083(12)
Ti1 O82 2.101(12)
Ti2 O111 1.777(11)
Ti2 O121 1.940(10)
Ti2 O1 1.973(9)
Ti2 O42 1.983(13)
Ti2 O71 1.996(11)
Ti2 O81 2.071(15)
Ti3 O131 1.809(13)
Ti3 O141 1.870(12)
Ti3 O61 1.962(11)
Ti3 O2 1.979(9)
Ti3 O31 1.983(18)
Ti3 O51 1.997(13)
Ti4 O4 1.766(12)
Ti4 O91 1.780(12)
Ti4 O41 2.038(11)
Ti4 O1 2.046(10)
Ti4 O22 2.053(11)
Ti4 O121 2.138(10)
Ti5 O101 1.761(12)
Ti5 O3 1.794(10)
Ti5 O12 2.039(14)
Ti5 O2 2.044(10)
Ti5 O52 2.058(13)
Ti5 O141 2.104(11)
Ti6 O2 1.837(10)
Ti6 O5 1.847(10)
Ti6 O4 1.850(11)
Ti6 O21 2.063(13)
Ti6 O62 2.104(12)
Ti6 O32 2.127(14)
O91 C92 1.33(3)
C92 C93 1.52(2)
C92 C94 1.53(2)
C92 H92A 0.9700
C92 H92B 0.9700
C92 H92C 0.9700
C92 H92D 0.9700
O101 C102 1.39(3)
C102 C103 1.44(3)
C102 C106 1.47(3)
C102 H10B 0.9700
C102 H10A 0.9700
C103 C105 1.46(4)
C103 C104 1.49(4)
C103 H103 0.9800
C104 H10C 0.9600
C104 H10D 0.9600
C104 H10E 0.9600
C105 H10F 0.9600
C105 H10G 0.9600
C105 H10H 0.9600
O111 C112 1.33(3)
C112 C113 1.46(3)
C112 H11A 0.9700
C112 H11B 0.9700
C113 C114 1.49(3)
C113 C115 1.53(3)
C113 H113 0.9800
C114 H11C 0.9600
C114 H11D 0.9600
C114 H11E 0.9600
C115 H11F 0.9600
C115 H11G 0.9600
C115 H11H 0.9600
O121 C122 1.38(2)
C122 C123 1.52(3)
C122 H12A 0.9700
C122 H12B 0.9700
C123 C124 1.46(3)
C123 C125 1.52(3)
C123 H12C 0.9800
C124 H12D 0.9600
C124 H12E 0.9600
C124 H12F 0.9600
C125 H12G 0.9600
C125 H12H 0.9600
C125 H12I 0.9600
O131 C132 1.38(4)
C132 C136 1.43(4)
C132 C133 1.50(4)
C132 H13A 0.9700
C132 H13B 0.9700
C132 H13I 0.9700
C132 H13J 0.9700
C133 C134 1.52(8)
C134 H13C 0.9600
C134 H13D 0.9600
C134 H13E 0.9600
C136 C137 1.46(4)
C137 H13F 0.9600
C137 H13G 0.9600
C137 H13H 0.9600
O141 C142 1.53(4)
C142 C143 1.44(3)
C142 H14A 0.9700
C142 H14B 0.9700
C143 C145 1.47(3)
C143 C144 1.64(3)
C143 H14C 0.9800
C144 H14D 0.9600
C144 H14E 0.9600
C144 H14F 0.9600
C145 H14G 0.9600
C145 H14H 0.9600
C145 H14I 0.9600
O11 C13 1.24(2)
O12 C13 1.20(2)
C13 C14 1.58(2)
C14 C17 1.38(5)
C14 C15 1.44(4)
C14 C19 1.47(3)
C14 C20 1.50(4)
C14 C18 1.59(3)
C14 C16 1.61(4)
C15 H15A 0.9600
C15 H15B 0.9600
C15 H15C 0.9600
C16 H16A 0.9600
C16 H16B 0.9600
C16 H16C 0.9600
C17 H17A 0.9600
C17 H17B 0.9600
C17 H17C 0.9600
C18 H18A 0.9600
C18 H18B 0.9600
C18 H18C 0.9600
C19 H19A 0.9600
C19 H19B 0.9600
C19 H19C 0.9600
C20 H20A 0.9600
C20 H20B 0.9600
C20 H20C 0.9600
O21 C23 1.190(19)
O22 C23 1.300(19)
C23 C24 1.53(2)
C24 C25 1.49(4)
C24 C28 1.49(7)
C24 C27 1.53(3)
C24 C29 1.54(3)
C24 C30 1.58(4)
C24 C26 1.65(3)
C25 H25A 0.9600
C25 H25B 0.9600
C25 H25C 0.9600
C26 H26A 0.9600
C26 H26B 0.9600
C26 H26C 0.9600
C27 H27A 0.9600
C27 H27B 0.9600
C27 H27C 0.9600
C28 H28A 0.9600
C28 H28B 0.9600
C28 H28C 0.9600
C29 H29A 0.9600
C29 H29B 0.9600
C29 H29C 0.9600
C30 H30A 0.9600
C30 H30B 0.9600
C30 H30C 0.9600
O31 C33 1.24(2)
O32 C33 1.27(2)
C33 C34 1.53(3)
C34 C36 1.50(7)
C34 C39 1.52(4)
C34 C38 1.53(3)
C34 C40 1.52(7)
C34 C37 1.59(3)
C34 C35 1.59(3)
C35 H35A 0.9600
C35 H35B 0.9600
C35 H35C 0.9600
C36 H36A 0.9600
C36 H36B 0.9600
C36 H36C 0.9600
C37 H37A 0.9600
C37 H37B 0.9600
C37 H37C 0.9600
C38 H38A 0.9600
C38 H38B 0.9600
C38 H38C 0.9600
C39 H39A 0.9600
C39 H39B 0.9600
C39 H39C 0.9600
C40 H40A 0.9600
C40 H40B 0.9600
C40 H40C 0.9600
O41 C43 1.27(2)
O42 C43 1.31(2)
C43 C44 1.53(3)
C44 C47 1.42(2)
C44 C46 1.45(3)
C44 C45 1.50(3)
C45 H45A 0.9600
C45 H45B 0.9600
C45 H45C 0.9600
C46 H46A 0.9600
C46 H46B 0.9600
C46 H46C 0.9600
C47 H47A 0.9600
C47 H47B 0.9600
C47 H47C 0.9600
O51 C53 1.26(2)
O52 C53 1.24(2)
C53 C54 1.58(3)
C54 C59 1.46(3)
C54 C55 1.51(3)
C54 C56 1.55(4)
C54 C58 1.55(4)
C54 C57 1.59(4)
C54 C60 1.64(4)
C55 H55A 0.9600
C55 H55B 0.9600
C55 H55C 0.9600
C56 H56A 0.9600
C56 H56B 0.9600
C56 H56C 0.9600
C57 H57A 0.9600
C57 H57B 0.9600
C57 H57C 0.9600
C58 H58A 0.9600
C58 H58B 0.9600
C58 H58C 0.9600
C59 H59A 0.9600
C59 H59B 0.9600
C59 H59C 0.9600
C60 H60A 0.9600
C60 H60B 0.9600
C60 H60C 0.9600
O61 C63 1.295(19)
O62 C63 1.24(2)
C63 C64 1.42(2)
C64 C70 1.51(3)
C64 C65 1.56(3)
C64 C66 1.58(4)
C64 C69 1.58(3)
C64 C67 1.60(3)
C64 C68 1.61(3)
C65 H65A 0.9600
C65 H65B 0.9600
C65 H65C 0.9600
C66 H66A 0.9600
C66 H66B 0.9600
C66 H66C 0.9600
C67 H67A 0.9600
C67 H67B 0.9600
C67 H67C 0.9600
C68 H68A 0.9600
C68 H68B 0.9600
C68 H68C 0.9600
C69 H69A 0.9600
C69 H69B 0.9600
C69 H69C 0.9600
C70 H70A 0.9600
C70 H70B 0.9600
C70 H70C 0.9600
O71 C73 1.291(19)
O72 C73 1.242(18)
C73 C74 1.45(2)
C74 C80 1.47(3)
C74 C78 1.49(3)
C74 C75 1.49(5)
C74 C76 1.56(3)
C74 C77 1.56(4)
C74 C79 1.56(3)
C75 H75A 0.9600
C75 H75B 0.9600
C75 H75C 0.9600
C76 H76A 0.9600
C76 H76B 0.9600
C76 H76C 0.9600
C77 H77A 0.9600
C77 H77B 0.9600
C77 H77C 0.9600
C78 H78A 0.9600
C78 H78B 0.9600
C78 H78C 0.9600
C79 H79A 0.9600
C79 H79B 0.9600
C79 H79C 0.9600
C80 H80A 0.9600
C80 H80B 0.9600
C80 H80C 0.9600
O81 C83 1.20(2)
O82 C83 1.21(2)
C83 C84 1.52(2)
C84 C89 1.45(4)
C84 C85 1.52(3)
C84 C90 1.53(5)
C84 C86 1.56(4)
C84 C87 1.58(3)
C84 C88 1.61(3)
C85 H85A 0.9600
C85 H85B 0.9600
C85 H85C 0.9600
C86 H86A 0.9600
C86 H86B 0.9600
C86 H86C 0.9600
C87 H87A 0.9600
C87 H87B 0.9600
C87 H87C 0.9600
C88 H88A 0.9600
C88 H88B 0.9600
C88 H88C 0.9600
C89 H89A 0.9600
C89 H89B 0.9600
C89 H89C 0.9600
C90 H90A 0.9600
C90 H90B 0.9600
C90 H90C 0.9600

loop_
_geom_torsion_atom_site_label_1
_geom_torsion_atom_site_label_2
_geom_torsion_atom_site_label_3
_geom_torsion_atom_site_label_4
_geom_torsion
O5 Ti1 O1 Ti2 -136.4(6)
O3 Ti1 O1 Ti2 125.8(6)
O11 Ti1 O1 Ti2 -7(2)
O72 Ti1 O1 Ti2 -44.5(7)
O82 Ti1 O1 Ti2 39.6(7)
O5 Ti1 O1 Ti4 30.2(6)
O3 Ti1 O1 Ti4 -67.6(6)
O11 Ti1 O1 Ti4 159.3(17)
O72 Ti1 O1 Ti4 122.1(6)
O82 Ti1 O1 Ti4 -153.8(6)
O111 Ti2 O1 Ti1 145(6)
O121 Ti2 O1 Ti1 157.6(7)
O42 Ti2 O1 Ti1 -113.0(7)
O71 Ti2 O1 Ti1 56.7(7)
O81 Ti2 O1 Ti1 -29.3(7)
O111 Ti2 O1 Ti4 -24(7)
O121 Ti2 O1 Ti4 -11.3(4)
O42 Ti2 O1 Ti4 78.0(5)
O71 Ti2 O1 Ti4 -112.2(5)
O81 Ti2 O1 Ti4 161.8(5)
O4 Ti4 O1 Ti1 14.4(7)
O91 Ti4 O1 Ti1 168.3(16)
O41 Ti4 O1 Ti1 113.4(6)
O22 Ti4 O1 Ti1 -77.7(6)
O121 Ti4 O1 Ti1 -159.0(6)
O4 Ti4 O1 Ti2 -176.1(5)
O91 Ti4 O1 Ti2 -22(2)
O41 Ti4 O1 Ti2 -77.1(5)
O22 Ti4 O1 Ti2 91.8(5)
O121 Ti4 O1 Ti2 10.5(4)
O5 Ti6 O2 Ti3 -137.6(7)
O4 Ti6 O2 Ti3 124.6(7)
O21 Ti6 O2 Ti3 -16(3)
O62 Ti6 O2 Ti3 -46.4(8)
O32 Ti6 O2 Ti3 39.0(8)
O5 Ti6 O2 Ti5 30.6(7)
O4 Ti6 O2 Ti5 -67.2(7)
O21 Ti6 O2 Ti5 151.9(19)
O62 Ti6 O2 Ti5 121.7(7)
O32 Ti6 O2 Ti5 -152.8(7)
O131 Ti3 O2 Ti6 116(36)
O141 Ti3 O2 Ti6 158.2(8)
O61 Ti3 O2 Ti6 58.5(8)
O31 Ti3 O2 Ti6 -28.8(8)
O51 Ti3 O2 Ti6 -112.0(8)
O131 Ti3 O2 Ti5 -55(36)
O141 Ti3 O2 Ti5 -12.2(5)
O61 Ti3 O2 Ti5 -111.9(5)
O31 Ti3 O2 Ti5 160.8(5)
O51 Ti3 O2 Ti5 77.5(5)
O101 Ti5 O2 Ti6 165.9(18)
O3 Ti5 O2 Ti6 13.9(7)
O12 Ti5 O2 Ti6 -78.7(7)
O52 Ti5 O2 Ti6 112.0(7)
O141 Ti5 O2 Ti6 -159.7(8)
O101 Ti5 O2 Ti3 -23(2)
O3 Ti5 O2 Ti3 -175.3(4)
O12 Ti5 O2 Ti3 92.1(5)
O52 Ti5 O2 Ti3 -77.2(5)
O141 Ti5 O2 Ti3 11.2(5)
O101 Ti5 O3 Ti1 126.2(8)
O12 Ti5 O3 Ti1 34.9(8)
O2 Ti5 O3 Ti1 -60.9(8)
O52 Ti5 O3 Ti1 -142.8(8)
O141 Ti5 O3 Ti1 -37(2)
O5 Ti1 O3 Ti5 41.2(8)
O1 Ti1 O3 Ti5 142.0(8)
O11 Ti1 O3 Ti5 -48.7(8)
O72 Ti1 O3 Ti5 -91(2)
O82 Ti1 O3 Ti5 -128.1(8)
O91 Ti4 O4 Ti6 128.2(8)
O41 Ti4 O4 Ti6 -141.3(8)
O1 Ti4 O4 Ti6 -59.3(8)
O22 Ti4 O4 Ti6 34.6(8)
O121 Ti4 O4 Ti6 -30(2)
O2 Ti6 O4 Ti4 139.6(8)
O5 Ti6 O4 Ti4 40.2(8)
O21 Ti6 O4 Ti4 -49.4(8)
O62 Ti6 O4 Ti4 -89(3)
O32 Ti6 O4 Ti4 -129.5(8)
O1 Ti1 O5 Ti6 -64.1(7)
O3 Ti1 O5 Ti6 37.8(8)
O11 Ti1 O5 Ti6 127.2(7)
O72 Ti1 O5 Ti6 -151.4(7)
O82 Ti1 O5 Ti6 138(2)
O2 Ti6 O5 Ti1 -65.9(7)
O4 Ti6 O5 Ti1 37.1(8)
O21 Ti6 O5 Ti1 126.2(7)
O62 Ti6 O5 Ti1 -152.0(7)
O32 Ti6 O5 Ti1 133(3)
O4 Ti4 O91 C92 18(3)
O41 Ti4 O91 C92 -82(3)
O1 Ti4 O91 C92 -136(3)
O22 Ti4 O91 C92 110(3)
O121 Ti4 O91 C92 -167(3)
Ti4 O91 C92 C93 -128(8)
Ti4 O91 C92 C94 45(8)
O3 Ti5 O101 C102 -9(3)
O12 Ti5 O101 C102 84(3)
O2 Ti5 O101 C102 -160(3)
O52 Ti5 O101 C102 -107(3)
O141 Ti5 O101 C102 167(3)
Ti5 O101 C102 C103 134(3)
Ti5 O101 C102 C106 122(3)
O101 C102 C103 C105 72(5)
C106 C102 C103 C105 103(11)
O101 C102 C103 C104 -48(6)
C106 C102 C103 C104 -16(7)
O121 Ti2 O111 C112 -90(24)
O1 Ti2 O111 C112 -77(25)
O42 Ti2 O111 C112 -179(100)
O71 Ti2 O111 C112 10(24)
O81 Ti2 O111 C112 97(24)
Ti2 O111 C112 C113 -119(21)
O111 C112 C113 C114 -58(7)
O111 C112 C113 C115 146(5)
O111 Ti2 O121 C122 -12.9(14)
O1 Ti2 O121 C122 168.2(13)
O42 Ti2 O121 C122 81.9(13)
O71 Ti2 O121 C122 -106.7(13)
O81 Ti2 O121 C122 127(2)
O111 Ti2 O121 Ti4 -170.3(5)
O1 Ti2 O121 Ti4 10.8(4)
O42 Ti2 O121 Ti4 -75.5(5)
O71 Ti2 O121 Ti4 95.9(4)
O81 Ti2 O121 Ti4 -30(3)
O4 Ti4 O121 C122 159.5(19)
O91 Ti4 O121 C122 1.1(12)
O41 Ti4 O121 C122 -87.5(11)
O1 Ti4 O121 C122 -169.8(12)
O22 Ti4 O121 C122 94.1(11)
O4 Ti4 O121 Ti2 -41(2)
O91 Ti4 O121 Ti2 160.2(5)
O41 Ti4 O121 Ti2 71.7(5)
O1 Ti4 O121 Ti2 -10.6(4)
O22 Ti4 O121 Ti2 -106.7(5)
Ti2 O121 C122 C123 118.2(15)
Ti4 O121 C122 C123 -89.1(17)
O121 C122 C123 C124 -62(2)
O121 C122 C123 C125 165.6(18)
O141 Ti3 O131 C132 -32(17)
O61 Ti3 O131 C132 67(17)
O2 Ti3 O131 C132 10(44)
O31 Ti3 O131 C132 155(17)
O51 Ti3 O131 C132 -122(17)
Ti3 O131 C132 C136 -132(15)
Ti3 O131 C132 C133 -92(16)
O131 C132 C133 C134 -162(5)
C136 C132 C133 C134 -69(6)
O131 C132 C136 C137 -120(5)
C133 C132 C136 C137 139(7)
O131 Ti3 O141 C142 -20.5(15)
O61 Ti3 O141 C142 -115.7(15)
O2 Ti3 O141 C142 160.1(15)
O31 Ti3 O141 C142 119(3)
O51 Ti3 O141 C142 73.1(15)
O131 Ti3 O141 Ti5 -168.6(6)
O61 Ti3 O141 Ti5 96.1(5)
O2 Ti3 O141 Ti5 11.9(5)
O31 Ti3 O141 Ti5 -29(3)
O51 Ti3 O141 Ti5 -75.1(5)
O101 Ti5 O141 C142 10.1(14)
O3 Ti5 O141 C142 173.2(18)
O12 Ti5 O141 C142 100.5(14)
O2 Ti5 O141 C142 -161.5(14)
O52 Ti5 O141 C142 -79.1(14)
O101 Ti5 O141 Ti3 159.6(6)
O3 Ti5 O141 Ti3 -37(2)
O12 Ti5 O141 Ti3 -110.0(6)
O2 Ti5 O141 Ti3 -11.9(5)
O52 Ti5 O141 Ti3 70.5(6)
Ti3 O141 C142 C143 129.2(17)
Ti5 O141 C142 C143 -88(2)
O141 C142 C143 C145 -70(3)
O141 C142 C143 C144 168.5(19)
O5 Ti1 O11 C13 -61.7(15)
O1 Ti1 O11 C13 168.2(17)
O3 Ti1 O11 C13 34.1(15)
O72 Ti1 O11 C13 -154.2(16)
O82 Ti1 O11 C13 120.3(15)
O101 Ti5 O12 C13 -93.8(16)
O3 Ti5 O12 C13 6.6(16)
O2 Ti5 O12 C13 99.7(15)
O52 Ti5 O12 C13 175(2)
O141 Ti5 O12 C13 172.1(16)
Ti5 O12 C13 O11 -17(3)
Ti5 O12 C13 C14 162.9(15)
Ti1 O11 C13 O12 -9(3)
Ti1 O11 C13 C14 170.7(14)
O12 C13 C14 C17 -136(3)
O11 C13 C14 C17 44(4)
O12 C13 C14 C15 3(4)
O11 C13 C14 C15 -177(3)
O12 C13 C14 C19 151(3)
O11 C13 C14 C19 -29(3)
O12 C13 C14 C20 -97(4)
O11 C13 C14 C20 84(4)
O12 C13 C14 C18 41(4)
O11 C13 C14 C18 -138(3)
O12 C13 C14 C16 106(4)
O11 C13 C14 C16 -73(4)
O2 Ti6 O21 C23 174.8(18)
O5 Ti6 O21 C23 -63.0(17)
O4 Ti6 O21 C23 32.9(17)
O62 Ti6 O21 C23 -154.7(18)
O32 Ti6 O21 C23 118.3(18)
O4 Ti4 O22 C23 12.4(14)
O91 Ti4 O22 C23 -88.4(15)
O41 Ti4 O22 C23 173(2)
O1 Ti4 O22 C23 107.1(14)
O121 Ti4 O22 C23 -179.5(14)
Ti6 O21 C23 O22 -3(3)
Ti6 O21 C23 C24 170.9(13)
Ti4 O22 C23 O21 -27(3)
Ti4 O22 C23 C24 159.4(12)
O21 C23 C24 C25 -23(3)
O22 C23 C24 C25 151(2)
O21 C23 C24 C28 -71(3)
O22 C23 C24 C28 103(3)
O21 C23 C24 C27 113(3)
O22 C23 C24 C27 -73(3)
O21 C23 C24 C29 174(2)
O22 C23 C24 C29 -11(3)
O21 C23 C24 C30 65(3)
O22 C23 C24 C30 -121(3)
O21 C23 C24 C26 -140(3)
O22 C23 C24 C26 35(3)
O131 Ti3 O31 C33 175.3(18)
O141 Ti3 O31 C33 35(4)
O61 Ti3 O31 C33 -90.9(18)
O2 Ti3 O31 C33 -5.2(18)
O51 Ti3 O31 C33 81.6(18)
O2 Ti6 O32 C33 -31.3(14)
O5 Ti6 O32 C33 130(3)
O4 Ti6 O32 C33 -133.2(14)
O21 Ti6 O32 C33 136.8(15)
O62 Ti6 O32 C33 54.4(14)
Ti3 O31 C33 O32 12(3)
Ti3 O31 C33 C34 -172.2(15)
Ti6 O32 C33 O31 11(2)
Ti6 O32 C33 C34 -164.9(14)
O31 C33 C34 C36 -154(4)
O32 C33 C34 C36 22(4)
O31 C33 C34 C39 -72(5)
O32 C33 C34 C39 104(5)
O31 C33 C34 C38 155(3)
O32 C33 C34 C38 -29(4)
O31 C33 C34 C40 52(4)
O32 C33 C34 C40 -132(4)
O31 C33 C34 C37 -3(3)
O32 C33 C34 C37 173(3)
O31 C33 C34 C35 99(2)
O32 C33 C34 C35 -85(2)
O4 Ti4 O41 C43 128.2(14)
O91 Ti4 O41 C43 -131.2(15)
O1 Ti4 O41 C43 35.0(15)
O22 Ti4 O41 C43 -32(3)
O121 Ti4 O41 C43 -39.6(15)
O111 Ti2 O42 C43 144.0(14)
O121 Ti2 O42 C43 48.8(13)
O1 Ti2 O42 C43 -31.5(13)
O71 Ti2 O42 C43 -88(3)
O81 Ti2 O42 C43 -123.8(14)
Ti4 O41 C43 O42 9(2)
Ti4 O41 C43 C44 -161.2(13)
Ti2 O42 C43 O41 -12(2)
Ti2 O42 C43 C44 158.6(13)
O41 C43 C44 C47 -159(2)
O42 C43 C44 C47 30(3)
O41 C43 C44 C46 71(2)
O42 C43 C44 C46 -101(2)
O41 C43 C44 C45 -44(2)
O42 C43 C44 C45 145.2(18)
O131 Ti3 O51 C53 146.5(16)
O141 Ti3 O51 C53 47.1(16)
O61 Ti3 O51 C53 -86(3)
O2 Ti3 O51 C53 -32.9(16)
O31 Ti3 O51 C53 -125.1(16)
O101 Ti5 O52 C53 -128.5(16)
O3 Ti5 O52 C53 131.1(16)
O12 Ti5 O52 C53 -37(4)
O2 Ti5 O52 C53 39.4(16)
O141 Ti5 O52 C53 -34.3(16)
Ti5 O52 C53 O51 5(3)
Ti5 O52 C53 C54 174.9(17)
Ti3 O51 C53 O52 -9(3)
Ti3 O51 C53 C54 179.9(16)
O52 C53 C54 C59 29(4)
O51 C53 C54 C59 -160(3)
O52 C53 C54 C55 177(4)
O51 C53 C54 C55 -11(5)
O52 C53 C54 C56 -32(4)
O51 C53 C54 C56 139(3)
O52 C53 C54 C58 -118(3)
O51 C53 C54 C58 54(3)
O52 C53 C54 C57 83(4)
O51 C53 C54 C57 -106(4)
O52 C53 C54 C60 136(3)
O51 C53 C54 C60 -53(4)
O131 Ti3 O61 C63 150.8(17)
O141 Ti3 O61 C63 -109.1(17)
O2 Ti3 O61 C63 -29.9(17)
O31 Ti3 O61 C63 62.1(17)
O51 Ti3 O61 C63 23(3)
O2 Ti6 O62 C63 -5.3(19)
O5 Ti6 O62 C63 92.5(19)
O4 Ti6 O62 C63 -138(3)
O21 Ti6 O62 C63 -178(2)
O32 Ti6 O62 C63 -97.5(19)
Ti6 O62 C63 O61 28(3)
Ti6 O62 C63 C64 -162.5(15)
Ti3 O61 C63 O62 -3(3)
Ti3 O61 C63 C64 -171.4(16)
O62 C63 C64 C70 19(6)
O61 C63 C64 C70 -172(5)
O62 C63 C64 C65 -47(3)
O61 C63 C64 C65 122(3)
O62 C63 C64 C66 157(4)
O61 C63 C64 C66 -34(4)
O62 C63 C64 C69 170(3)
O61 C63 C64 C69 -21(4)
O62 C63 C64 C67 54(3)
O61 C63 C64 C67 -137(3)
O62 C63 C64 C68 -93(3)
O61 C63 C64 C68 76(4)
O111 Ti2 O71 C73 149.5(14)
O121 Ti2 O71 C73 -114.6(14)
O1 Ti2 O71 C73 -35.1(14)
O42 Ti2 O71 C73 21(3)
O81 Ti2 O71 C73 57.0(14)
O5 Ti1 O72 C73 98.3(17)
O1 Ti1 O72 C73 -1.1(17)
O3 Ti1 O72 C73 -130(2)
O11 Ti1 O72 C73 -172.2(18)
O82 Ti1 O72 C73 -92.1(18)
Ti1 O72 C73 O71 18(3)
Ti1 O72 C73 C74 -166.1(13)
Ti2 O71 C73 O72 7(2)
Ti2 O71 C73 C74 -168.6(11)
O72 C73 C74 C80 136(3)
O71 C73 C74 C80 -49(3)
O72 C73 C74 C78 20(3)
O71 C73 C74 C78 -164(3)
O72 C73 C74 C75 170(4)
O71 C73 C74 C75 -14(4)
O72 C73 C74 C76 -70(4)
O71 C73 C74 C76 106(3)
O72 C73 C74 C77 39(5)
O71 C73 C74 C77 -145(5)
O72 C73 C74 C79 -106(4)
O71 C73 C74 C79 70(4)
O111 Ti2 O81 C83 -179.7(19)
O121 Ti2 O81 C83 40(4)
O1 Ti2 O81 C83 -0.2(18)
O42 Ti2 O81 C83 85.7(19)
O71 Ti2 O81 C83 -87.0(19)
O5 Ti1 O82 C83 121(3)
O1 Ti1 O82 C83 -37.7(17)
O3 Ti1 O82 C83 -138.4(17)
O11 Ti1 O82 C83 131.5(17)
O72 Ti1 O82 C83 49.1(17)
Ti2 O81 C83 O82 3(3)
Ti2 O81 C83 C84 -170.9(13)
Ti1 O82 C83 O81 21(3)
Ti1 O82 C83 C84 -165.2(13)
O81 C83 C84 C89 -172(4)
O82 C83 C84 C89 14(5)
O81 C83 C84 C85 11(5)
O82 C83 C84 C85 -164(5)
O81 C83 C84 C90 -46(6)
O82 C83 C84 C90 139(6)
O81 C83 C84 C86 150(4)
O82 C83 C84 C86 -25(4)
O81 C83 C84 C87 -111(3)
O82 C83 C84 C87 75(4)
O81 C83 C84 C88 75(4)
O82 C83 C84 C88 -100(3)
